data_4074699
loop_
_publ_author_name
'Imamura, Yuki'
'Mizuta, Tsutomu'
'Miyoshi, Katsuhiko'

_publ_section_title
;
 Stereoselective Synthesis and Coordination Behavior of Phosphorus-Bridged
 [1.1]Ferrocenophanes
;
_journal_issue 4
_journal_name_full Organometallics
_journal_page_first 882
_journal_paper_doi 10.1021/om050809q
_journal_volume 25
_journal_year 2006
_chemical_formula_moiety 'C65 H54 Cl5 Fe4 Ni2 P4'
_chemical_formula_sum 'C65 H54 Cl5 Fe4 Ni2 P4'
_chemical_formula_weight 1477.03
_chemical_name_systematic
; 
 ? 
;
_space_group_IT_number 2
_symmetry_cell_setting triclinic
_symmetry_Int_Tables_number 2
_symmetry_space_group_name_Hall '-P 1'
_symmetry_space_group_name_H-M 'P -1'
_atom_sites_solution_hydrogens geom
_atom_sites_solution_primary direct
_atom_sites_solution_secondary difmap
_audit_creation_method SHELXL-97
_cell_angle_alpha 95.8830(10)
_cell_angle_beta 100.2670(10)
_cell_angle_gamma 92.2340(10)
_cell_formula_units_Z 2
_cell_length_a 10.07600(10)
_cell_length_b 16.3950(2)
_cell_length_c 18.0240(3)
_cell_measurement_temperature 200(2)
_cell_measurement_theta_max 27.9
_cell_volume 2909.40(7)
_computing_cell_refinement 'HKL(Otwinowski, 1997)'
_computing_data_collection 'HKL(Otwinowski, 1997)'
_computing_data_reduction 'HKL(Otwinowski, 1997)'
_computing_structure_refinement 'SHELXL-97 (Sheldrick, 1997)'
_computing_structure_solution 'SHELXS-97 (Sheldrick, 1990)'
_diffrn_ambient_temperature 200(2)
_diffrn_detector_area_resol_mean 10.00
_diffrn_measured_fraction_theta_full 0.882
_diffrn_measured_fraction_theta_max 0.882
_diffrn_measurement_device_type 'MacScience DIP2030 Imaging Plate'
_diffrn_measurement_method \w
_diffrn_radiation_monochromator graphite
_diffrn_radiation_source 'rotating anode'
_diffrn_radiation_type MoK\a
_diffrn_radiation_wavelength 0.71069
_diffrn_reflns_av_R_equivalents 0.0000
_diffrn_reflns_av_sigmaI/netI 2.5600
_diffrn_reflns_limit_h_max 12
_diffrn_reflns_limit_h_min 0
_diffrn_reflns_limit_k_max 21
_diffrn_reflns_limit_k_min -21
_diffrn_reflns_limit_l_max 23
_diffrn_reflns_limit_l_min -23
_diffrn_reflns_number 12349
_diffrn_reflns_theta_full 27.95
_diffrn_reflns_theta_max 27.95
_diffrn_reflns_theta_min 1.16
_exptl_absorpt_coefficient_mu 1.987
_exptl_absorpt_correction_T_max 0.9072
_exptl_absorpt_correction_T_min 0.6920
_exptl_absorpt_correction_type none
_exptl_crystal_colour green
_exptl_crystal_density_diffrn 1.686
_exptl_crystal_density_method 'not measured'
_exptl_crystal_F_000 1498
_exptl_crystal_size_max 0.20
_exptl_crystal_size_mid 0.13
_exptl_crystal_size_min 0.05
_refine_diff_density_max 0.631
_refine_diff_density_min -0.782
_refine_diff_density_rms 0.149
_refine_ls_extinction_coef 0.00194(16)
_refine_ls_extinction_expression Fc^*^=kFc[1+0.001xFc^2^\l^3^/sin(2\q)]^-1/4^
_refine_ls_extinction_method SHELXL
_refine_ls_goodness_of_fit_ref 1.174
_refine_ls_hydrogen_treatment mixed
_refine_ls_matrix_type full
_refine_ls_number_parameters 722
_refine_ls_number_reflns 12349
_refine_ls_number_restraints 0
_refine_ls_restrained_S_all 1.174
_refine_ls_R_factor_all 0.0773
_refine_ls_R_factor_gt 0.0540
_refine_ls_shift/su_max 0.001
_refine_ls_shift/su_mean 0.000
_refine_ls_structure_factor_coef Fsqd
_refine_ls_weighting_details 'calc w=1/[\s^2^(Fo^2^)+(0.0000P)^2^+20.5420P] where P=(Fo^2^+2Fc^2^)/3'
_refine_ls_weighting_scheme calc
_refine_ls_wR_factor_gt 0.1128
_refine_ls_wR_factor_ref 0.1223
_reflns_number_gt 9852
_reflns_number_total 12349
_reflns_threshold_expression >2sigma(I)
_cod_data_source_file om050809qsi20050919_081150.cif
_cod_data_source_block 10
_cod_original_sg_symbol_H-M 'P -1   '
_cod_database_code 4074699

loop_
_symmetry_equiv_pos_as_xyz
'x, y, z'
'-x, -y, -z'

loop_
_atom_site_label
_atom_site_type_symbol
_atom_site_fract_x
_atom_site_fract_y
_atom_site_fract_z
_atom_site_U_iso_or_equiv
_atom_site_adp_type
_atom_site_occupancy
_atom_site_symmetry_multiplicity
_atom_site_calc_flag
_atom_site_refinement_flags
Ni1 Ni 0.47526(6) 0.89623(3) 0.25027(3) 0.01288(14) Uani 1 1 d .
Fe1 Fe 0.11183(7) 0.77553(4) 0.21411(4) 0.01431(15) Uani 1 1 d .
Fe2 Fe 0.56637(7) 0.65551(4) 0.27026(4) 0.01142(14) Uani 1 1 d .
Cl1 Cl 0.35210(15) 0.99728(8) 0.20676(8) 0.0292(3) Uani 1 1 d .
Cl2 Cl 0.69468(13) 0.92001(8) 0.29179(8) 0.0262(3) Uani 1 1 d .
P1 P 0.41614(13) 0.78914(7) 0.15443(6) 0.0115(2) Uani 1 1 d .
P2 P 0.40704(12) 0.82329(7) 0.34149(6) 0.0100(2) Uani 1 1 d .
C1 C 0.2379(5) 0.7603(3) 0.1365(3) 0.0172(10) Uani 1 1 d .
C2 C 0.1415(6) 0.8205(4) 0.1161(3) 0.0248(12) Uani 1 1 d .
H1 H 0.1631 0.8792 0.1101 0.030 Uiso 1 1 calc R
C3 C 0.0078(6) 0.7805(4) 0.1048(3) 0.0317(14) Uani 1 1 d .
H2 H -0.0796 0.8069 0.0904 0.038 Uiso 1 1 calc R
C4 C 0.0225(6) 0.6985(4) 0.1202(3) 0.0316(14) Uani 1 1 d .
H3 H -0.0533 0.6567 0.1183 0.038 Uiso 1 1 calc R
C5 C 0.1614(5) 0.6852(3) 0.1395(3) 0.0226(11) Uani 1 1 d .
H4 H 0.2002 0.6323 0.1528 0.027 Uiso 1 1 calc R
C6 C 0.2275(5) 0.8059(3) 0.3184(3) 0.0124(9) Uani 1 1 d .
C7 C 0.1440(5) 0.8722(3) 0.2968(3) 0.0205(11) Uani 1 1 d .
H5 H 0.1775 0.9290 0.2910 0.025 Uiso 1 1 calc R
C8 C 0.0070(5) 0.8433(3) 0.2850(3) 0.0237(11) Uani 1 1 d .
H6 H -0.0729 0.8758 0.2686 0.028 Uiso 1 1 calc R
C9 C 0.0029(5) 0.7599(3) 0.2992(3) 0.0210(11) Uani 1 1 d .
H7 H -0.0808 0.7234 0.2939 0.025 Uiso 1 1 calc R
C10 C 0.1375(5) 0.7360(3) 0.3204(3) 0.0167(10) Uani 1 1 d .
H8 H 0.1647 0.6805 0.3335 0.020 Uiso 1 1 calc R
C11 C 0.5099(5) 0.6989(3) 0.1688(3) 0.0154(10) Uani 1 1 d .
C12 C 0.6542(5) 0.7056(3) 0.1909(3) 0.0177(10) Uani 1 1 d .
H9 H 0.7125 0.7576 0.1993 0.021 Uiso 1 1 calc R
C13 C 0.7000(5) 0.6254(3) 0.1991(3) 0.0190(10) Uani 1 1 d .
H10 H 0.7959 0.6114 0.2151 0.023 Uiso 1 1 calc R
C14 C 0.5852(6) 0.5689(3) 0.1823(3) 0.0211(11) Uani 1 1 d .
H11 H 0.5865 0.5083 0.1847 0.025 Uiso 1 1 calc R
C15 C 0.4681(5) 0.6133(3) 0.1627(3) 0.0177(10) Uani 1 1 d .
H12 H 0.3731 0.5893 0.1484 0.021 Uiso 1 1 calc R
C16 C 0.4900(5) 0.7279(3) 0.3500(2) 0.0132(9) Uani 1 1 d .
C17 C 0.6348(5) 0.7282(3) 0.3696(3) 0.0190(10) Uani 1 1 d .
H13 H 0.6994 0.7774 0.3769 0.023 Uiso 1 1 calc R
C18 C 0.6695(6) 0.6452(3) 0.3773(3) 0.0242(12) Uani 1 1 d .
H14 H 0.7632 0.6263 0.3901 0.029 Uiso 1 1 calc R
C19 C 0.5485(6) 0.5940(3) 0.3620(3) 0.0241(12) Uani 1 1 d .
H15 H 0.5428 0.5330 0.3620 0.029 Uiso 1 1 calc R
C20 C 0.4367(6) 0.6440(3) 0.3446(3) 0.0183(10) Uani 1 1 d .
H16 H 0.3392 0.6244 0.3311 0.022 Uiso 1 1 calc R
C21 C 0.4497(5) 0.8153(3) 0.0628(3) 0.0156(10) Uani 1 1 d .
C22 C 0.5320(7) 0.8840(4) 0.0602(4) 0.0357(15) Uani 1 1 d .
H17 H 0.5701 0.9179 0.1056 0.043 Uiso 1 1 calc R
C23 C 0.5591(8) 0.9035(4) -0.0098(4) 0.0437(18) Uani 1 1 d .
H18 H 0.6145 0.9512 -0.0117 0.052 Uiso 1 1 calc R
C24 C 0.5066(7) 0.8546(4) -0.0755(3) 0.0324(14) Uani 1 1 d .
H19 H 0.5247 0.8687 -0.1227 0.039 Uiso 1 1 calc R
C25 C 0.4273(6) 0.7848(4) -0.0730(3) 0.0301(13) Uani 1 1 d .
H20 H 0.3918 0.7504 -0.1185 0.036 Uiso 1 1 calc R
C26 C 0.3994(5) 0.7646(3) -0.0040(3) 0.0194(10) Uani 1 1 d .
H21 H 0.3458 0.7161 -0.0025 0.023 Uiso 1 1 calc R
C27 C 0.4361(5) 0.8676(3) 0.4406(3) 0.0140(9) Uani 1 1 d .
C28 C 0.5671(5) 0.8951(3) 0.4773(3) 0.0181(10) Uani 1 1 d .
H22 H 0.6389 0.8954 0.4495 0.022 Uiso 1 1 calc R
C29 C 0.5915(6) 0.9219(3) 0.5540(3) 0.0242(12) Uani 1 1 d .
H23 H 0.6806 0.9401 0.5789 0.029 Uiso 1 1 calc R
C30 C 0.4879(7) 0.9227(3) 0.5950(3) 0.0291(13) Uani 1 1 d .
H24 H 0.5064 0.9404 0.6478 0.035 Uiso 1 1 calc R
C31 C 0.3580(6) 0.8980(3) 0.5596(3) 0.0271(12) Uani 1 1 d .
H25 H 0.2870 0.8998 0.5879 0.033 Uiso 1 1 calc R
C32 C 0.3301(5) 0.8703(3) 0.4822(3) 0.0170(10) Uani 1 1 d .
H26 H 0.2403 0.8534 0.4578 0.020 Uiso 1 1 calc R
Ni2 Ni 0.99122(7) 0.59768(4) 0.77711(3) 0.01389(14) Uani 1 1 d .
Fe3 Fe 1.02396(7) 0.84319(4) 0.81934(4) 0.01522(15) Uani 1 1 d .
Fe4 Fe 0.63361(7) 0.67808(4) 0.66552(4) 0.01259(15) Uani 1 1 d .
Cl3 Cl 1.20677(14) 0.60832(8) 0.83119(9) 0.0297(3) Uani 1 1 d .
Cl4 Cl 0.88892(18) 0.47436(8) 0.73987(9) 0.0364(4) Uani 1 1 d .
P3 P 0.97140(13) 0.67739(7) 0.67980(6) 0.0117(2) Uani 1 1 d .
P4 P 0.84713(12) 0.67314(7) 0.83855(6) 0.0117(2) Uani 1 1 d .
C33 C 1.0192(5) 0.7839(3) 0.7121(3) 0.0144(9) Uani 1 1 d .
C34 C 1.1555(5) 0.8080(3) 0.7497(3) 0.0202(10) Uani 1 1 d .
H27 H 1.2304 0.7703 0.7611 0.024 Uiso 1 1 calc R
C35 C 1.1658(6) 0.8950(3) 0.7661(3) 0.0298(13) Uani 1 1 d .
H28 H 1.2490 0.9291 0.7918 0.036 Uiso 1 1 calc R
C36 C 1.0373(7) 0.9249(3) 0.7417(3) 0.0304(13) Uani 1 1 d .
H29 H 1.0144 0.9838 0.7472 0.036 Uiso 1 1 calc R
C37 C 0.9455(6) 0.8572(3) 0.7088(3) 0.0215(11) Uani 1 1 d .
H30 H 0.8477 0.8602 0.6868 0.026 Uiso 1 1 calc R
C38 C 0.9256(5) 0.7721(3) 0.8811(3) 0.0161(10) Uani 1 1 d .
C39 C 1.0662(5) 0.7809(3) 0.9126(3) 0.0176(10) Uani 1 1 d .
H31 H 1.1288 0.7352 0.9187 0.021 Uiso 1 1 calc R
C40 C 1.1018(6) 0.8659(3) 0.9337(3) 0.0238(12) Uani 1 1 d .
H32 H 1.1942 0.8905 0.9568 0.029 Uiso 1 1 calc R
C41 C 0.9837(6) 0.9098(3) 0.9156(3) 0.0275(13) Uani 1 1 d .
H33 H 0.9788 0.9708 0.9234 0.033 Uiso 1 1 calc R
C42 C 0.8738(5) 0.8523(3) 0.8840(3) 0.0182(10) Uani 1 1 d .
H34 H 0.7782 0.8656 0.8660 0.022 Uiso 1 1 calc R
C43 C 0.8053(5) 0.6691(3) 0.6222(2) 0.0140(9) Uani 1 1 d .
C44 C 0.7255(5) 0.5923(3) 0.6063(3) 0.0174(10) Uani 1 1 d .
H35 H 0.7545 0.5384 0.6228 0.021 Uiso 1 1 calc R
C45 C 0.5981(6) 0.6071(3) 0.5626(3) 0.0230(11) Uani 1 1 d .
H36 H 0.5211 0.5654 0.5440 0.028 Uiso 1 1 calc R
C46 C 0.5985(6) 0.6914(4) 0.5508(3) 0.0232(11) Uani 1 1 d .
H37 H 0.5209 0.7192 0.5234 0.028 Uiso 1 1 calc R
C47 C 0.7254(5) 0.7305(3) 0.5864(3) 0.0161(10) Uani 1 1 d .
H38 H 0.7533 0.7899 0.5877 0.019 Uiso 1 1 calc R
C48 C 0.6852(5) 0.6908(3) 0.7816(2) 0.0148(9) Uani 1 1 d .
C49 C 0.5851(5) 0.6246(3) 0.7563(3) 0.0175(10) Uani 1 1 d .
H39 H 0.5960 0.5659 0.7654 0.021 Uiso 1 1 calc R
C50 C 0.4688(5) 0.6561(4) 0.7151(3) 0.0220(11) Uani 1 1 d .
H40 H 0.3840 0.6233 0.6901 0.026 Uiso 1 1 calc R
C51 C 0.4937(5) 0.7417(3) 0.7141(3) 0.0222(11) Uani 1 1 d .
H41 H 0.4294 0.7798 0.6889 0.027 Uiso 1 1 calc R
C52 C 0.6281(5) 0.7635(3) 0.7545(3) 0.0154(9) Uani 1 1 d .
H42 H 0.6738 0.8198 0.7631 0.018 Uiso 1 1 calc R
C53 C 1.0803(5) 0.6482(3) 0.6121(3) 0.0148(9) Uani 1 1 d .
C54 C 1.1395(6) 0.7038(3) 0.5735(3) 0.0239(12) Uani 1 1 d .
H43 H 1.1286 0.7608 0.5840 0.029 Uiso 1 1 calc R
C55 C 1.2150(7) 0.6767(4) 0.5193(3) 0.0337(15) Uani 1 1 d .
H44 H 1.2562 0.7155 0.4934 0.040 Uiso 1 1 calc R
C56 C 1.2305(6) 0.5943(3) 0.5029(3) 0.0241(12) Uani 1 1 d .
H45 H 1.2804 0.5761 0.4649 0.029 Uiso 1 1 calc R
C57 C 1.1735(6) 0.5379(3) 0.5418(3) 0.0241(12) Uani 1 1 d .
H46 H 1.1849 0.4810 0.5310 0.029 Uiso 1 1 calc R
C58 C 1.0997(6) 0.5646(3) 0.5965(3) 0.0229(11) Uani 1 1 d .
H47 H 1.0619 0.5258 0.6237 0.027 Uiso 1 1 calc R
C59 C 0.7956(5) 0.6197(3) 0.9137(3) 0.0135(9) Uani 1 1 d .
C60 C 0.8538(6) 0.5481(3) 0.9310(3) 0.0199(10) Uani 1 1 d .
H48 H 0.9249 0.5293 0.9065 0.024 Uiso 1 1 calc R
C61 C 0.8091(6) 0.5021(3) 0.9847(3) 0.0237(11) Uani 1 1 d .
H49 H 0.8504 0.4529 0.9969 0.028 Uiso 1 1 calc R
C62 C 0.7052(6) 0.5290(3) 1.0191(3) 0.0265(12) Uani 1 1 d .
H50 H 0.6733 0.4977 1.0545 0.032 Uiso 1 1 calc R
C63 C 0.6466(7) 0.6018(4) 1.0024(3) 0.0366(16) Uani 1 1 d .
H51 H 0.5759 0.6208 1.0270 0.044 Uiso 1 1 calc R
C64 C 0.6918(6) 0.6468(4) 0.9495(3) 0.0295(14) Uani 1 1 d .
H52 H 0.6513 0.6964 0.9379 0.035 Uiso 1 1 calc R
Cl5 Cl 0.94800(19) 0.87060(11) 0.49346(12) 0.0483(4) Uani 1 1 d .
C65 C 0.9793(9) 0.9708(5) 0.4661(4) 0.054(2) Uani 1 1 d .
H53 H 1.0514 0.9691 0.4352 0.064 Uiso 1 1 calc R
H54 H 0.8964 0.9883 0.4350 0.064 Uiso 1 1 calc R

loop_
_atom_site_aniso_label
_atom_site_aniso_U_11
_atom_site_aniso_U_22
_atom_site_aniso_U_33
_atom_site_aniso_U_23
_atom_site_aniso_U_13
_atom_site_aniso_U_12
Ni1 0.0165(3) 0.0091(3) 0.0134(3) 0.0015(2) 0.0037(2) 0.0000(2)
Fe1 0.0108(4) 0.0190(3) 0.0125(3) 0.0011(3) 0.0008(2) 0.0002(3)
Fe2 0.0167(4) 0.0098(3) 0.0088(3) 0.0010(2) 0.0045(2) 0.0042(2)
Cl1 0.0332(8) 0.0164(6) 0.0358(8) 0.0085(5) -0.0036(6) 0.0069(5)
Cl2 0.0137(7) 0.0245(6) 0.0412(8) 0.0030(5) 0.0079(5) 0.0008(5)
P1 0.0155(6) 0.0114(5) 0.0081(5) 0.0024(4) 0.0031(4) 0.0003(4)
P2 0.0107(6) 0.0103(5) 0.0093(5) -0.0002(4) 0.0028(4) 0.0011(4)
C1 0.015(3) 0.024(3) 0.012(2) -0.0007(19) 0.0037(18) -0.0022(19)
C2 0.019(3) 0.044(3) 0.013(2) 0.015(2) -0.0002(19) 0.002(2)
C3 0.016(3) 0.062(4) 0.015(3) 0.007(3) -0.004(2) -0.001(3)
C4 0.021(3) 0.049(4) 0.020(3) -0.009(3) 0.001(2) -0.015(3)
C5 0.024(3) 0.019(3) 0.024(3) -0.013(2) 0.011(2) -0.007(2)
C6 0.008(2) 0.018(2) 0.011(2) 0.0004(17) 0.0028(16) -0.0009(17)
C7 0.020(3) 0.016(2) 0.026(3) -0.003(2) 0.007(2) 0.0038(19)
C8 0.013(3) 0.028(3) 0.029(3) -0.007(2) 0.007(2) 0.011(2)
C9 0.013(3) 0.033(3) 0.016(2) -0.003(2) 0.0064(19) -0.006(2)
C10 0.022(3) 0.020(2) 0.008(2) 0.0020(18) 0.0025(18) 0.0002(19)
C11 0.024(3) 0.016(2) 0.009(2) 0.0049(17) 0.0062(18) 0.0025(18)
C12 0.021(3) 0.018(2) 0.016(2) 0.0042(19) 0.0101(19) -0.0014(19)
C13 0.020(3) 0.020(2) 0.022(3) 0.009(2) 0.012(2) 0.0079(19)
C14 0.036(3) 0.016(2) 0.013(2) -0.0012(18) 0.009(2) 0.005(2)
C15 0.023(3) 0.016(2) 0.014(2) -0.0020(18) 0.0037(19) -0.0021(19)
C16 0.020(3) 0.013(2) 0.008(2) -0.0004(16) 0.0051(17) 0.0048(17)
C17 0.019(3) 0.025(3) 0.013(2) 0.0002(19) 0.0005(19) 0.004(2)
C18 0.030(3) 0.029(3) 0.014(2) 0.005(2) 0.000(2) 0.020(2)
C19 0.047(4) 0.016(2) 0.015(2) 0.0096(19) 0.014(2) 0.010(2)
C20 0.031(3) 0.015(2) 0.012(2) 0.0037(18) 0.011(2) 0.004(2)
C21 0.016(3) 0.017(2) 0.017(2) 0.0057(18) 0.0057(18) 0.0045(18)
C22 0.060(5) 0.022(3) 0.029(3) -0.002(2) 0.023(3) -0.014(3)
C23 0.072(5) 0.028(3) 0.041(4) 0.011(3) 0.035(4) -0.008(3)
C24 0.045(4) 0.042(4) 0.020(3) 0.022(3) 0.022(3) 0.015(3)
C25 0.021(3) 0.052(4) 0.019(3) 0.007(3) 0.003(2) 0.013(3)
C26 0.013(3) 0.028(3) 0.018(2) 0.007(2) 0.0042(19) -0.0008(19)
C27 0.021(3) 0.0035(19) 0.018(2) 0.0024(16) 0.0053(19) 0.0049(16)
C28 0.021(3) 0.013(2) 0.018(2) -0.0021(18) -0.0002(19) 0.0022(18)
C29 0.031(3) 0.015(2) 0.021(3) -0.003(2) -0.009(2) 0.002(2)
C30 0.058(4) 0.015(2) 0.010(2) -0.0045(19) -0.002(2) 0.005(2)
C31 0.045(4) 0.019(3) 0.019(3) -0.005(2) 0.014(2) 0.003(2)
C32 0.025(3) 0.012(2) 0.015(2) -0.0017(17) 0.008(2) 0.0013(18)
Ni2 0.0197(4) 0.0100(3) 0.0141(3) 0.0041(2) 0.0066(2) 0.0032(2)
Fe3 0.0194(4) 0.0097(3) 0.0157(3) -0.0004(3) 0.0020(3) 0.0008(3)
Fe4 0.0130(4) 0.0173(3) 0.0078(3) 0.0019(2) 0.0025(2) 0.0007(2)
Cl3 0.0222(8) 0.0268(7) 0.0398(8) 0.0079(6) 0.0008(6) 0.0075(5)
Cl4 0.0599(11) 0.0144(6) 0.0318(8) 0.0030(5) 0.0027(7) -0.0109(6)
P3 0.0152(6) 0.0112(5) 0.0098(5) 0.0023(4) 0.0045(4) 0.0007(4)
P4 0.0143(6) 0.0125(5) 0.0090(5) 0.0018(4) 0.0033(4) 0.0019(4)
C33 0.022(3) 0.013(2) 0.010(2) 0.0042(17) 0.0081(18) 0.0010(18)
C34 0.019(3) 0.023(3) 0.020(2) 0.004(2) 0.008(2) 0.000(2)
C35 0.039(4) 0.021(3) 0.029(3) 0.001(2) 0.012(3) -0.016(2)
C36 0.043(4) 0.012(2) 0.035(3) 0.009(2) 0.002(3) 0.000(2)
C37 0.032(3) 0.016(2) 0.018(2) 0.0065(19) 0.002(2) 0.005(2)
C38 0.022(3) 0.017(2) 0.008(2) -0.0020(17) 0.0011(18) 0.0004(19)
C39 0.019(3) 0.021(2) 0.012(2) 0.0036(18) 0.0018(18) 0.0022(19)
C40 0.033(3) 0.020(3) 0.014(2) -0.0077(19) 0.000(2) -0.002(2)
C41 0.041(4) 0.016(3) 0.023(3) -0.011(2) 0.005(2) 0.003(2)
C42 0.017(3) 0.021(2) 0.016(2) -0.0033(19) 0.0015(19) 0.0069(19)
C43 0.013(3) 0.022(2) 0.008(2) -0.0001(17) 0.0064(17) 0.0033(18)
C44 0.023(3) 0.020(2) 0.010(2) -0.0052(18) 0.0079(19) 0.0015(19)
C45 0.023(3) 0.033(3) 0.010(2) -0.006(2) 0.0021(19) -0.006(2)
C46 0.021(3) 0.038(3) 0.011(2) 0.006(2) 0.004(2) 0.003(2)
C47 0.019(3) 0.020(2) 0.011(2) 0.0025(18) 0.0086(18) -0.0016(19)
C48 0.018(3) 0.021(2) 0.007(2) -0.0001(17) 0.0060(17) 0.0010(18)
C49 0.020(3) 0.021(2) 0.014(2) 0.0022(18) 0.0076(19) -0.0028(19)
C50 0.012(3) 0.039(3) 0.016(2) 0.004(2) 0.0066(19) -0.003(2)
C51 0.019(3) 0.036(3) 0.014(2) 0.001(2) 0.007(2) 0.014(2)
C52 0.018(3) 0.017(2) 0.012(2) 0.0005(18) 0.0054(18) 0.0069(18)
C53 0.014(3) 0.020(2) 0.011(2) 0.0047(18) 0.0034(17) 0.0005(18)
C54 0.041(4) 0.013(2) 0.022(3) 0.002(2) 0.018(2) 0.004(2)
C55 0.046(4) 0.031(3) 0.032(3) 0.003(3) 0.030(3) -0.004(3)
C56 0.030(3) 0.027(3) 0.018(2) -0.006(2) 0.015(2) 0.004(2)
C57 0.033(3) 0.016(2) 0.027(3) 0.002(2) 0.014(2) 0.010(2)
C58 0.033(3) 0.018(2) 0.023(3) 0.004(2) 0.018(2) 0.005(2)
C59 0.016(3) 0.016(2) 0.009(2) 0.0032(17) 0.0030(17) -0.0003(17)
C60 0.026(3) 0.021(3) 0.016(2) 0.0088(19) 0.009(2) 0.003(2)
C61 0.036(3) 0.021(3) 0.019(3) 0.010(2) 0.011(2) 0.004(2)
C62 0.041(4) 0.030(3) 0.011(2) 0.011(2) 0.010(2) 0.001(2)
C63 0.046(4) 0.053(4) 0.024(3) 0.021(3) 0.027(3) 0.021(3)
C64 0.048(4) 0.035(3) 0.014(2) 0.016(2) 0.016(2) 0.022(3)
Cl5 0.0430(11) 0.0392(9) 0.0630(12) 0.0101(8) 0.0077(8) 0.0017(7)
C65 0.068(6) 0.047(5) 0.043(4) 0.009(3) 0.001(4) 0.007(4)

loop_
_atom_type_symbol
_atom_type_description
_atom_type_scat_dispersion_real
_atom_type_scat_dispersion_imag
_atom_type_scat_source
C C 0.0033 0.0016 'International Tables Vol C Tables 4.2.6.8 and 6.1.1.4'
H H 0.0000 0.0000 'International Tables Vol C Tables 4.2.6.8 and 6.1.1.4'
Cl Cl 0.1484 0.1585 'International Tables Vol C Tables 4.2.6.8 and 6.1.1.4'
Fe Fe 0.3463 0.8444 'International Tables Vol C Tables 4.2.6.8 and 6.1.1.4'
Ni Ni 0.3393 1.1124 'International Tables Vol C Tables 4.2.6.8 and 6.1.1.4'
P P 0.1023 0.0942 'International Tables Vol C Tables 4.2.6.8 and 6.1.1.4'

loop_
_geom_angle_atom_site_label_1
_geom_angle_atom_site_label_2
_geom_angle_atom_site_label_3
_geom_angle
_geom_angle_site_symmetry_1
Cl2 Ni1 Cl1 119.52(6) .
Cl2 Ni1 P2 103.26(5) .
Cl1 Ni1 P2 119.47(6) .
Cl2 Ni1 P1 115.12(5) .
Cl1 Ni1 P1 103.15(5) .
P2 Ni1 P1 93.85(4) .
C6 Fe1 C5 121.5(2) .
C6 Fe1 C7 41.57(19) .
C5 Fe1 C7 157.0(2) .
C6 Fe1 C2 125.8(2) .
C5 Fe1 C2 68.9(2) .
C7 Fe1 C2 106.7(2) .
C6 Fe1 C4 156.0(2) .
C5 Fe1 C4 40.4(2) .
C7 Fe1 C4 160.8(2) .
C2 Fe1 C4 68.5(2) .
C6 Fe1 C1 108.21(19) .
C5 Fe1 C1 41.18(19) .
C7 Fe1 C1 120.7(2) .
C2 Fe1 C1 41.1(2) .
C4 Fe1 C1 68.7(2) .
C6 Fe1 C10 41.22(18) .
C5 Fe1 C10 109.1(2) .
C7 Fe1 C10 68.8(2) .
C2 Fe1 C10 164.6(2) .
C4 Fe1 C10 120.6(2) .
C1 Fe1 C10 127.4(2) .
C6 Fe1 C8 69.0(2) .
C5 Fe1 C8 161.9(2) .
C7 Fe1 C8 40.3(2) .
C2 Fe1 C8 118.7(2) .
C4 Fe1 C8 124.3(2) .
C1 Fe1 C8 154.6(2) .
C10 Fe1 C8 68.1(2) .
C6 Fe1 C9 68.64(19) .
C5 Fe1 C9 126.3(2) .
C7 Fe1 C9 67.8(2) .
C2 Fe1 C9 153.2(2) .
C4 Fe1 C9 107.6(2) .
C1 Fe1 C9 164.4(2) .
C10 Fe1 C9 40.3(2) .
C8 Fe1 C9 40.1(2) .
C6 Fe1 C3 163.1(2) .
C5 Fe1 C3 68.0(3) .
C7 Fe1 C3 124.5(2) .
C2 Fe1 C3 41.1(2) .
C4 Fe1 C3 39.9(3) .
C1 Fe1 C3 68.8(2) .
C10 Fe1 C3 153.6(2) .
C8 Fe1 C3 106.1(2) .
C9 Fe1 C3 118.8(2) .
C11 Fe2 C12 41.4(2) .
C11 Fe2 C17 124.1(2) .
C12 Fe2 C17 105.7(2) .
C11 Fe2 C16 108.07(19) .
C12 Fe2 C16 121.09(19) .
C17 Fe2 C16 41.2(2) .
C11 Fe2 C18 160.5(2) .
C12 Fe2 C18 122.4(2) .
C17 Fe2 C18 41.0(2) .
C16 Fe2 C18 68.92(19) .
C11 Fe2 C20 122.6(2) .
C12 Fe2 C20 158.1(2) .
C17 Fe2 C20 69.5(2) .
C16 Fe2 C20 41.36(18) .
C18 Fe2 C20 68.8(2) .
C11 Fe2 C15 41.27(19) .
C12 Fe2 C15 68.9(2) .
C17 Fe2 C15 162.8(2) .
C16 Fe2 C15 126.5(2) .
C18 Fe2 C15 155.7(2) .
C20 Fe2 C15 109.1(2) .
C11 Fe2 C19 158.0(2) .
C12 Fe2 C19 159.2(2) .
C17 Fe2 C19 68.9(2) .
C16 Fe2 C19 68.86(19) .
C18 Fe2 C19 40.6(2) .
C20 Fe2 C19 40.7(2) .
C15 Fe2 C19 121.9(2) .
C11 Fe2 C14 69.0(2) .
C12 Fe2 C14 68.4(2) .
C17 Fe2 C14 154.3(2) .
C16 Fe2 C14 163.1(2) .
C18 Fe2 C14 119.6(2) .
C20 Fe2 C14 125.1(2) .
C15 Fe2 C14 40.4(2) .
C19 Fe2 C14 107.3(2) .
C11 Fe2 C13 69.1(2) .
C12 Fe2 C13 40.71(19) .
C17 Fe2 C13 118.9(2) .
C16 Fe2 C13 155.6(2) .
C18 Fe2 C13 105.3(2) .
C20 Fe2 C13 160.55(19) .
C15 Fe2 C13 68.3(2) .
C19 Fe2 C13 123.0(2) .
C14 Fe2 C13 40.4(2) .
C11 P1 C1 109.2(2) .
C11 P1 C21 102.9(2) .
C1 P1 C21 104.3(2) .
C11 P1 Ni1 114.38(16) .
C1 P1 Ni1 112.49(16) .
C21 P1 Ni1 112.73(16) .
C6 P2 C16 111.4(2) .
C6 P2 C27 103.2(2) .
C16 P2 C27 100.9(2) .
C6 P2 Ni1 108.11(15) .
C16 P2 Ni1 112.47(15) .
C27 P2 Ni1 120.29(15) .
C5 C1 C2 106.7(5) .
C5 C1 P1 133.4(4) .
C2 C1 P1 119.8(4) .
C5 C1 Fe1 68.7(3) .
C2 C1 Fe1 69.2(3) .
P1 C1 Fe1 125.6(3) .
C1 C2 C3 107.8(5) .
C1 C2 Fe1 69.7(3) .
C3 C2 Fe1 70.3(3) .
C1 C2 H1 126.1 .
C3 C2 H1 126.1 .
Fe1 C2 H1 126.1 .
C4 C3 C2 107.8(5) .
C4 C3 Fe1 69.2(3) .
C2 C3 Fe1 68.5(3) .
C4 C3 H2 126.1 .
C2 C3 H2 126.1 .
Fe1 C3 H2 126.1 .
C3 C4 C5 109.0(5) .
C3 C4 Fe1 70.9(3) .
C5 C4 Fe1 69.2(3) .
C3 C4 H3 125.5 .
C5 C4 H3 125.5 .
Fe1 C4 H3 125.5 .
C4 C5 C1 108.7(5) .
C4 C5 Fe1 70.3(3) .
C1 C5 Fe1 70.1(3) .
C4 C5 H4 125.7 .
C1 C5 H4 125.7 .
Fe1 C5 H4 125.7 .
C10 C6 C7 106.9(4) .
C10 C6 P2 133.1(4) .
C7 C6 P2 120.0(4) .
C10 C6 Fe1 70.6(3) .
C7 C6 Fe1 69.4(3) .
P2 C6 Fe1 127.6(2) .
C8 C7 C6 108.6(4) .
C8 C7 Fe1 71.0(3) .
C6 C7 Fe1 69.0(3) .
C8 C7 H5 125.7 .
C6 C7 H5 125.7 .
Fe1 C7 H5 125.7 .
C7 C8 C9 108.0(5) .
C7 C8 Fe1 68.7(3) .
C9 C8 Fe1 70.1(3) .
C7 C8 H6 126.0 .
C9 C8 H6 126.0 .
Fe1 C8 H6 126.0 .
C8 C9 C10 108.9(4) .
C8 C9 Fe1 69.8(3) .
C10 C9 Fe1 69.6(3) .
C8 C9 H7 125.5 .
C10 C9 H7 125.5 .
Fe1 C9 H7 125.5 .
C9 C10 C6 107.6(4) .
C9 C10 Fe1 70.1(3) .
C6 C10 Fe1 68.2(3) .
C9 C10 H8 126.2 .
C6 C10 H8 126.2 .
Fe1 C10 H8 126.2 .
C12 C11 C15 107.3(4) .
C12 C11 P1 120.6(4) .
C15 C11 P1 132.1(4) .
C12 C11 Fe2 69.7(3) .
C15 C11 Fe2 70.3(3) .
P1 C11 Fe2 124.8(2) .
C13 C12 C11 108.3(4) .
C13 C12 Fe2 70.6(3) .
C11 C12 Fe2 69.0(3) .
C13 C12 H9 125.9 .
C11 C12 H9 125.9 .
Fe2 C12 H9 125.9 .
C14 C13 C12 107.9(5) .
C14 C13 Fe2 69.7(3) .
C12 C13 Fe2 68.7(3) .
C14 C13 H10 126.0 .
C12 C13 H10 126.0 .
Fe2 C13 H10 126.0 .
C15 C14 C13 108.5(4) .
C15 C14 Fe2 69.5(3) .
C13 C14 Fe2 69.9(3) .
C15 C14 H11 125.7 .
C13 C14 H11 125.7 .
Fe2 C14 H11 125.7 .
C14 C15 C11 108.0(4) .
C14 C15 Fe2 70.0(3) .
C11 C15 Fe2 68.4(3) .
C14 C15 H12 126.0 .
C11 C15 H12 126.0 .
Fe2 C15 H12 126.0 .
C17 C16 C20 107.8(4) .
C17 C16 P2 120.5(4) .
C20 C16 P2 131.6(4) .
C17 C16 Fe2 69.2(3) .
C20 C16 Fe2 69.5(3) .
P2 C16 Fe2 129.4(2) .
C18 C17 C16 107.6(5) .
C18 C17 Fe2 69.8(3) .
C16 C17 Fe2 69.6(3) .
C18 C17 H13 126.2 .
C16 C17 H13 126.2 .
Fe2 C17 H13 126.2 .
C19 C18 C17 108.5(5) .
C19 C18 Fe2 69.9(3) .
C17 C18 Fe2 69.2(3) .
C19 C18 H14 125.7 .
C17 C18 H14 125.7 .
Fe2 C18 H14 125.7 .
C18 C19 C20 108.6(4) .
C18 C19 Fe2 69.5(3) .
C20 C19 Fe2 69.5(3) .
C18 C19 H15 125.7 .
C20 C19 H15 125.7 .
Fe2 C19 H15 125.7 .
C19 C20 C16 107.5(5) .
C19 C20 Fe2 69.8(3) .
C16 C20 Fe2 69.2(3) .
C19 C20 H16 126.2 .
C16 C20 H16 126.2 .
Fe2 C20 H16 126.2 .
C22 C21 C26 119.2(5) .
C22 C21 P1 119.6(4) .
C26 C21 P1 121.0(4) .
C21 C22 C23 119.7(6) .
C21 C22 H17 120.2 .
C23 C22 H17 120.2 .
C24 C23 C22 120.8(6) .
C24 C23 H18 119.6 .
C22 C23 H18 119.6 .
C23 C24 C25 119.9(5) .
C23 C24 H19 120.0 .
C25 C24 H19 120.0 .
C24 C25 C26 120.0(5) .
C24 C25 H20 120.0 .
C26 C25 H20 120.0 .
C25 C26 C21 120.3(5) .
C25 C26 H21 119.8 .
C21 C26 H21 119.8 .
C28 C27 C32 119.2(4) .
C28 C27 P2 119.7(4) .
C32 C27 P2 121.0(4) .
C29 C28 C27 119.8(5) .
C29 C28 H22 120.1 .
C27 C28 H22 120.1 .
C30 C29 C28 120.7(5) .
C30 C29 H23 119.6 .
C28 C29 H23 119.6 .
C31 C30 C29 120.3(5) .
C31 C30 H24 119.8 .
C29 C30 H24 119.8 .
C30 C31 C32 120.3(5) .
C30 C31 H25 119.8 .
C32 C31 H25 119.8 .
C31 C32 C27 119.6(5) .
C31 C32 H26 120.2 .
C27 C32 H26 120.2 .
Cl3 Ni2 Cl4 119.55(6) .
Cl3 Ni2 P3 106.28(6) .
Cl4 Ni2 P3 111.39(6) .
Cl3 Ni2 P4 116.56(6) .
Cl4 Ni2 P4 106.73(6) .
P3 Ni2 P4 93.20(5) .
C38 Fe3 C34 128.1(2) .
C38 Fe3 C39 40.9(2) .
C34 Fe3 C39 107.1(2) .
C38 Fe3 C37 121.7(2) .
C34 Fe3 C37 69.0(2) .
C39 Fe3 C37 155.7(2) .
C38 Fe3 C36 155.0(2) .
C34 Fe3 C36 68.4(2) .
C39 Fe3 C36 162.1(2) .
C37 Fe3 C36 40.6(2) .
C38 Fe3 C40 68.4(2) .
C34 Fe3 C40 116.9(2) .
C39 Fe3 C40 40.5(2) .
C37 Fe3 C40 163.2(2) .
C36 Fe3 C40 124.7(2) .
C38 Fe3 C35 164.3(2) .
C34 Fe3 C35 40.6(2) .
C39 Fe3 C35 125.3(2) .
C37 Fe3 C35 68.3(2) .
C36 Fe3 C35 40.2(3) .
C40 Fe3 C35 105.3(2) .
C38 Fe3 C41 68.3(2) .
C34 Fe3 C41 150.5(2) .
C39 Fe3 C41 68.1(2) .
C37 Fe3 C41 127.3(2) .
C36 Fe3 C41 106.8(2) .
C40 Fe3 C41 40.3(2) .
C35 Fe3 C41 116.8(2) .
C38 Fe3 C33 110.35(18) .
C34 Fe3 C33 41.0(2) .
C39 Fe3 C33 120.40(19) .
C37 Fe3 C33 40.94(19) .
C36 Fe3 C33 68.3(2) .
C40 Fe3 C33 152.9(2) .
C35 Fe3 C33 68.3(2) .
C41 Fe3 C33 166.5(2) .
C38 Fe3 C42 40.86(19) .
C34 Fe3 C42 167.3(2) .
C39 Fe3 C42 68.3(2) .
C37 Fe3 C42 109.9(2) .
C36 Fe3 C42 119.6(2) .
C40 Fe3 C42 67.9(2) .
C35 Fe3 C42 151.7(2) .
C41 Fe3 C42 40.3(2) .
C33 Fe3 C42 130.0(2) .
C43 Fe4 C52 119.3(2) .
C43 Fe4 C44 41.65(19) .
C52 Fe4 C44 153.3(2) .
C43 Fe4 C48 108.23(19) .
C52 Fe4 C48 41.26(19) .
C44 Fe4 C48 117.9(2) .
C43 Fe4 C51 153.7(2) .
C52 Fe4 C51 41.1(2) .
C44 Fe4 C51 163.5(2) .
C48 Fe4 C51 69.0(2) .
C43 Fe4 C45 69.2(2) .
C52 Fe4 C45 165.3(2) .
C44 Fe4 C45 40.9(2) .
C48 Fe4 C45 151.2(2) .
C51 Fe4 C45 126.2(2) .
C43 Fe4 C49 127.9(2) .
C52 Fe4 C49 68.74(19) .
C44 Fe4 C49 106.5(2) .
C48 Fe4 C49 40.82(19) .
C51 Fe4 C49 68.1(2) .
C45 Fe4 C49 116.8(2) .
C43 Fe4 C50 165.0(2) .
C52 Fe4 C50 68.6(2) .
C44 Fe4 C50 125.7(2) .
C48 Fe4 C50 68.5(2) .
C51 Fe4 C50 40.4(2) .
C45 Fe4 C50 106.2(2) .
C49 Fe4 C50 40.3(2) .
C43 Fe4 C46 68.6(2) .
C52 Fe4 C46 128.7(2) .
C44 Fe4 C46 68.4(2) .
C48 Fe4 C46 167.5(2) .
C51 Fe4 C46 108.1(2) .
C45 Fe4 C46 40.3(2) .
C49 Fe4 C46 150.6(2) .
C50 Fe4 C46 117.7(2) .
C43 Fe4 C47 41.31(19) .
C52 Fe4 C47 109.4(2) .
C44 Fe4 C47 69.2(2) .
C48 Fe4 C47 129.8(2) .
C51 Fe4 C47 119.2(2) .
C45 Fe4 C47 68.2(2) .
C49 Fe4 C47 167.5(2) .
C50 Fe4 C47 151.7(2) .
C46 Fe4 C47 40.1(2) .
C43 P3 C33 109.4(2) .
C43 P3 C53 103.4(2) .
C33 P3 C53 104.9(2) .
C43 P3 Ni2 113.25(16) .
C33 P3 Ni2 112.37(15) .
C53 P3 Ni2 112.88(16) .
C38 P4 C48 107.7(2) .
C38 P4 C59 107.8(2) .
C48 P4 C59 101.9(2) .
C38 P4 Ni2 111.45(17) .
C48 P4 Ni2 116.06(15) .
C59 P4 Ni2 111.30(16) .
C37 C33 C34 107.2(4) .
C37 C33 P3 132.7(4) .
C34 C33 P3 120.1(4) .
C37 C33 Fe3 68.9(3) .
C34 C33 Fe3 68.6(3) .
P3 C33 Fe3 127.2(2) .
C35 C34 C33 108.0(5) .
C35 C34 Fe3 70.4(3) .
C33 C34 Fe3 70.3(3) .
C35 C34 H27 126.0 .
C33 C34 H27 126.0 .
Fe3 C34 H27 126.0 .
C36 C35 C34 108.3(5) .
C36 C35 Fe3 69.5(3) .
C34 C35 Fe3 69.0(3) .
C36 C35 H28 125.9 .
C34 C35 H28 125.9 .
Fe3 C35 H28 125.9 .
C35 C36 C37 108.7(5) .
C35 C36 Fe3 70.2(3) .
C37 C36 Fe3 69.5(3) .
C35 C36 H29 125.6 .
C37 C36 H29 125.6 .
Fe3 C36 H29 125.6 .
C36 C37 C33 107.8(5) .
C36 C37 Fe3 69.8(3) .
C33 C37 Fe3 70.2(3) .
C36 C37 H30 126.1 .
C33 C37 H30 126.1 .
Fe3 C37 H30 126.1 .
C39 C38 C42 107.9(4) .
C39 C38 P4 120.7(4) .
C42 C38 P4 131.1(4) .
C39 C38 Fe3 69.8(3) .
C42 C38 Fe3 70.8(3) .
P4 C38 Fe3 119.9(2) .
C40 C39 C38 108.1(5) .
C40 C39 Fe3 70.4(3) .
C38 C39 Fe3 69.3(3) .
C40 C39 H31 126.0 .
C38 C39 H31 126.0 .
Fe3 C39 H31 126.0 .
C41 C40 C39 108.1(5) .
C41 C40 Fe3 70.0(3) .
C39 C40 Fe3 69.1(3) .
C41 C40 H32 126.0 .
C39 C40 H32 126.0 .
Fe3 C40 H32 126.0 .
C40 C41 C42 108.4(5) .
C40 C41 Fe3 69.7(3) .
C42 C41 Fe3 70.0(3) .
C40 C41 H33 125.8 .
C42 C41 H33 125.8 .
Fe3 C41 H33 125.8 .
C41 C42 C38 107.6(5) .
C41 C42 Fe3 69.7(3) .
C38 C42 Fe3 68.4(3) .
C41 C42 H34 126.2 .
C38 C42 H34 126.2 .
Fe3 C42 H34 126.2 .
C44 C43 C47 107.6(4) .
C44 C43 P3 121.5(4) .
C47 C43 P3 130.9(4) .
C44 C43 Fe4 69.3(3) .
C47 C43 Fe4 71.0(3) .
P3 C43 Fe4 123.4(2) .
C45 C44 C43 107.7(5) .
C45 C44 Fe4 70.4(3) .
C43 C44 Fe4 69.0(3) .
C45 C44 H35 126.1 .
C43 C44 H35 126.1 .
Fe4 C44 H35 126.1 .
C46 C45 C44 108.2(5) .
C46 C45 Fe4 70.5(3) .
C44 C45 Fe4 68.7(3) .
C46 C45 H36 125.9 .
C44 C45 H36 125.9 .
Fe4 C45 H36 125.9 .
C47 C46 C45 109.1(5) .
C47 C46 Fe4 70.0(3) .
C45 C46 Fe4 69.2(3) .
C47 C46 H37 125.5 .
C45 C46 H37 125.5 .
Fe4 C46 H37 125.5 .
C46 C47 C43 107.4(4) .
C46 C47 Fe4 69.9(3) .
C43 C47 Fe4 67.7(3) .
C46 C47 H38 126.3 .
C43 C47 H38 126.3 .
Fe4 C47 H38 126.3 .
C49 C48 C52 107.0(4) .
C49 C48 P4 120.6(4) .
C52 C48 P4 132.4(4) .
C49 C48 Fe4 69.8(3) .
C52 C48 Fe4 68.6(3) .
P4 C48 Fe4 127.5(2) .
C50 C49 C48 108.5(5) .
C50 C49 Fe4 69.9(3) .
C48 C49 Fe4 69.3(3) .
C50 C49 H39 125.7 .
C48 C49 H39 125.7 .
Fe4 C49 H39 125.7 .
C49 C50 C51 108.6(5) .
C49 C50 Fe4 69.8(3) .
C51 C50 Fe4 69.6(3) .
C49 C50 H40 125.7 .
C51 C50 H40 125.7 .
Fe4 C50 H40 125.7 .
C50 C51 C52 107.8(4) .
C50 C51 Fe4 70.1(3) .
C52 C51 Fe4 68.6(3) .
C50 C51 H41 126.1 .
C52 C51 H41 126.1 .
Fe4 C51 H41 126.1 .
C51 C52 C48 108.1(4) .
C51 C52 Fe4 70.3(3) .
C48 C52 Fe4 70.2(3) .
C51 C52 H42 125.9 .
C48 C52 H42 125.9 .
Fe4 C52 H42 125.9 .
C54 C53 C58 118.8(4) .
C54 C53 P3 123.4(4) .
C58 C53 P3 117.7(4) .
C53 C54 C55 120.4(5) .
C53 C54 H43 119.8 .
C55 C54 H43 119.8 .
C56 C55 C54 120.4(5) .
C56 C55 H44 119.8 .
C54 C55 H44 119.8 .
C55 C56 C57 119.9(5) .
C55 C56 H45 120.1 .
C57 C56 H45 120.1 .
C56 C57 C58 119.9(5) .
C56 C57 H46 120.0 .
C58 C57 H46 120.0 .
C57 C58 C53 120.6(5) .
C57 C58 H47 119.7 .
C53 C58 H47 119.7 .
C60 C59 C64 119.5(4) .
C60 C59 P4 119.2(4) .
C64 C59 P4 121.2(4) .
C59 C60 C61 120.6(5) .
C59 C60 H48 119.7 .
C61 C60 H48 119.7 .
C62 C61 C60 119.4(5) .
C62 C61 H49 120.3 .
C60 C61 H49 120.3 .
C61 C62 C63 120.3(5) .
C61 C62 H50 119.8 .
C63 C62 H50 119.8 .
C62 C63 C64 119.8(5) .
C62 C63 H51 120.1 .
C64 C63 H51 120.1 .
C59 C64 C63 120.5(5) .
C59 C64 H52 119.8 .
C63 C64 H52 119.8 .
C65 C65 Cl5 109.5(7) 2_776
C65 C65 H53 109.8 2_776
Cl5 C65 H53 109.8 .
C65 C65 H54 109.8 2_776
Cl5 C65 H54 109.8 .
H53 C65 H54 108.2 .

loop_
_geom_bond_atom_site_label_1
_geom_bond_atom_site_label_2
_geom_bond_distance
_geom_bond_site_symmetry_2
Ni1 Cl2 2.2098(15) .
Ni1 Cl1 2.2315(14) .
Ni1 P2 2.3126(13) .
Ni1 P1 2.3133(13) .
Fe1 C6 2.030(5) .
Fe1 C5 2.035(5) .
Fe1 C7 2.035(5) .
Fe1 C2 2.047(5) .
Fe1 C4 2.049(5) .
Fe1 C1 2.054(5) .
Fe1 C10 2.062(5) .
Fe1 C8 2.065(5) .
Fe1 C9 2.069(5) .
Fe1 C3 2.071(5) .
Fe2 C11 2.025(5) .
Fe2 C12 2.035(5) .
Fe2 C17 2.040(5) .
Fe2 C16 2.045(4) .
Fe2 C18 2.048(5) .
Fe2 C20 2.049(5) .
Fe2 C15 2.051(5) .
Fe2 C19 2.053(5) .
Fe2 C14 2.057(5) .
Fe2 C13 2.059(5) .
P1 C11 1.803(5) .
P1 C1 1.803(5) .
P1 C21 1.833(5) .
P2 C6 1.787(5) .
P2 C16 1.809(5) .
P2 C27 1.826(5) .
C1 C5 1.438(7) .
C1 C2 1.440(7) .
C2 C3 1.447(8) .
C2 H1 1.0000 .
C3 C4 1.408(9) .
C3 H2 1.0000 .
C4 C5 1.412(8) .
C4 H3 1.0000 .
C5 H4 1.0000 .
C6 C10 1.441(6) .
C6 C7 1.443(7) .
C7 C8 1.413(8) .
C7 H5 1.0000 .
C8 C9 1.417(8) .
C8 H6 1.0000 .
C9 C10 1.423(7) .
C9 H7 1.0000 .
C10 H8 1.0000 .
C11 C12 1.434(7) .
C11 C15 1.437(6) .
C12 C13 1.424(7) .
C12 H9 1.0000 .
C13 C14 1.422(7) .
C13 H10 1.0000 .
C14 C15 1.420(7) .
C14 H11 1.0000 .
C15 H12 1.0000 .
C16 C17 1.438(7) .
C16 C20 1.446(7) .
C17 C18 1.432(7) .
C17 H13 1.0000 .
C18 C19 1.422(8) .
C18 H14 1.0000 .
C19 C20 1.427(7) .
C19 H15 1.0000 .
C20 H16 1.0000 .
C21 C22 1.383(7) .
C21 C26 1.394(7) .
C22 C23 1.402(8) .
C22 H17 0.9500 .
C23 C24 1.368(9) .
C23 H18 0.9500 .
C24 C25 1.379(9) .
C24 H19 0.9500 .
C25 C26 1.392(7) .
C25 H20 0.9500 .
C26 H21 0.9500 .
C27 C28 1.401(7) .
C27 C32 1.410(7) .
C28 C29 1.383(7) .
C28 H22 0.9500 .
C29 C30 1.381(9) .
C29 H23 0.9500 .
C30 C31 1.375(9) .
C30 H24 0.9500 .
C31 C32 1.396(7) .
C31 H25 0.9500 .
C32 H26 0.9500 .
Ni2 Cl3 2.2087(16) .
Ni2 Cl4 2.2167(14) .
Ni2 P3 2.2782(13) .
Ni2 P4 2.3016(13) .
Fe3 C38 2.037(5) .
Fe3 C34 2.043(5) .
Fe3 C39 2.044(5) .
Fe3 C37 2.047(5) .
Fe3 C36 2.052(5) .
Fe3 C40 2.061(5) .
Fe3 C35 2.061(6) .
Fe3 C41 2.064(5) .
Fe3 C33 2.065(5) .
Fe3 C42 2.069(5) .
Fe4 C43 2.026(5) .
Fe4 C52 2.028(5) .
Fe4 C44 2.030(5) .
Fe4 C48 2.050(4) .
Fe4 C51 2.051(5) .
Fe4 C45 2.053(5) .
Fe4 C49 2.057(5) .
Fe4 C50 2.057(5) .
Fe4 C46 2.070(5) .
Fe4 C47 2.071(5) .
P3 C43 1.797(5) .
P3 C33 1.801(5) .
P3 C53 1.823(5) .
P4 C38 1.809(5) .
P4 C48 1.817(5) .
P4 C59 1.824(5) .
C33 C37 1.438(7) .
C33 C34 1.440(7) .
C34 C35 1.423(7) .
C34 H27 1.0000 .
C35 C36 1.415(9) .
C35 H28 1.0000 .
C36 C37 1.424(8) .
C36 H29 1.0000 .
C37 H30 1.0000 .
C38 C39 1.424(7) .
C38 C42 1.433(7) .
C39 C40 1.421(7) .
C39 H31 1.0000 .
C40 C41 1.420(8) .
C40 H32 1.0000 .
C41 C42 1.422(7) .
C41 H33 1.0000 .
C42 H34 1.0000 .
C43 C44 1.442(7) .
C43 C47 1.446(7) .
C44 C45 1.425(7) .
C44 H35 1.0000 .
C45 C46 1.420(8) .
C45 H36 1.0000 .
C46 C47 1.419(7) .
C46 H37 1.0000 .
C47 H38 1.0000 .
C48 C49 1.432(7) .
C48 C52 1.437(7) .
C49 C50 1.416(7) .
C49 H39 1.0000 .
C50 C51 1.418(8) .
C50 H40 1.0000 .
C51 C52 1.432(7) .
C51 H41 1.0000 .
C52 H42 1.0000 .
C53 C54 1.380(7) .
C53 C58 1.400(7) .
C54 C55 1.389(7) .
C54 H43 0.9500 .
C55 C56 1.375(8) .
C55 H44 0.9500 .
C56 C57 1.382(8) .
C56 H45 0.9500 .
C57 C58 1.383(7) .
C57 H46 0.9500 .
C58 H47 0.9500 .
C59 C60 1.372(7) .
C59 C64 1.388(7) .
C60 C61 1.410(7) .
C60 H48 0.9500 .
C61 C62 1.374(8) .
C61 H49 0.9500 .
C62 C63 1.388(8) .
C62 H50 0.9500 .
C63 C64 1.389(7) .
C63 H51 0.9500 .
C64 H52 0.9500 .
Cl5 C65 1.795(8) .
C65 C65 1.461(15) 2_776
C65 H53 0.9900 .
C65 H54 0.9900 .

loop_
_geom_torsion_atom_site_label_1
_geom_torsion_atom_site_label_2
_geom_torsion_atom_site_label_3
_geom_torsion_atom_site_label_4
_geom_torsion
Cl2 Ni1 P1 C11 43.29(18)
Cl1 Ni1 P1 C11 175.23(18)
P2 Ni1 P1 C11 -63.30(18)
Cl2 Ni1 P1 C1 168.58(18)
Cl1 Ni1 P1 C1 -59.48(19)
P2 Ni1 P1 C1 61.99(18)
Cl2 Ni1 P1 C21 -73.87(18)
Cl1 Ni1 P1 C21 58.07(18)
P2 Ni1 P1 C21 179.54(18)
Cl2 Ni1 P2 C6 175.98(16)
Cl1 Ni1 P2 C6 40.37(17)
P1 Ni1 P2 C6 -67.08(16)
Cl2 Ni1 P2 C16 -60.55(18)
Cl1 Ni1 P2 C16 163.84(17)
P1 Ni1 P2 C16 56.38(18)
Cl2 Ni1 P2 C27 57.98(19)
Cl1 Ni1 P2 C27 -77.62(19)
P1 Ni1 P2 C27 174.92(18)
C11 P1 C1 C5 7.6(6)
C21 P1 C1 C5 117.1(5)
Ni1 P1 C1 C5 -120.5(5)
C11 P1 C1 C2 -174.2(4)
C21 P1 C1 C2 -64.7(4)
Ni1 P1 C1 C2 57.7(4)
C11 P1 C1 Fe1 101.2(3)
C21 P1 C1 Fe1 -149.4(3)
Ni1 P1 C1 Fe1 -26.9(4)
C6 Fe1 C1 C5 117.4(3)
C7 Fe1 C1 C5 161.3(3)
C2 Fe1 C1 C5 -118.6(5)
C4 Fe1 C1 C5 -37.3(4)
C10 Fe1 C1 C5 75.6(4)
C8 Fe1 C1 C5 -163.4(5)
C9 Fe1 C1 C5 41.7(9)
C3 Fe1 C1 C5 -80.3(4)
C6 Fe1 C1 C2 -124.0(3)
C5 Fe1 C1 C2 118.6(5)
C7 Fe1 C1 C2 -80.1(4)
C4 Fe1 C1 C2 81.3(4)
C10 Fe1 C1 C2 -165.8(3)
C8 Fe1 C1 C2 -44.8(6)
C9 Fe1 C1 C2 160.3(7)
C3 Fe1 C1 C2 38.3(3)
C6 Fe1 C1 P1 -11.5(4)
C5 Fe1 C1 P1 -128.9(5)
C7 Fe1 C1 P1 32.3(4)
C2 Fe1 C1 P1 112.4(5)
C4 Fe1 C1 P1 -166.3(4)
C10 Fe1 C1 P1 -53.4(4)
C8 Fe1 C1 P1 67.7(6)
C9 Fe1 C1 P1 -87.2(8)
C3 Fe1 C1 P1 150.7(4)
C5 C1 C2 C3 -1.7(6)
P1 C1 C2 C3 179.7(4)
Fe1 C1 C2 C3 -60.3(4)
C5 C1 C2 Fe1 58.6(3)
P1 C1 C2 Fe1 -120.0(3)
C6 Fe1 C2 C1 76.1(4)
C5 Fe1 C2 C1 -38.3(3)
C7 Fe1 C2 C1 117.8(3)
C4 Fe1 C2 C1 -81.8(3)
C10 Fe1 C2 C1 47.0(10)
C8 Fe1 C2 C1 159.8(3)
C9 Fe1 C2 C1 -168.4(4)
C3 Fe1 C2 C1 -118.5(5)
C6 Fe1 C2 C3 -165.4(3)
C5 Fe1 C2 C3 80.2(4)
C7 Fe1 C2 C3 -123.6(4)
C4 Fe1 C2 C3 36.7(4)
C1 Fe1 C2 C3 118.5(5)
C10 Fe1 C2 C3 165.5(7)
C8 Fe1 C2 C3 -81.6(4)
C9 Fe1 C2 C3 -49.9(7)
C1 C2 C3 C4 1.7(6)
Fe1 C2 C3 C4 -58.2(4)
C1 C2 C3 Fe1 59.9(3)
C6 Fe1 C3 C4 164.7(6)
C5 Fe1 C3 C4 37.3(3)
C7 Fe1 C3 C4 -164.8(3)
C2 Fe1 C3 C4 120.0(5)
C1 Fe1 C3 C4 81.7(4)
C10 Fe1 C3 C4 -51.4(7)
C8 Fe1 C3 C4 -124.6(4)
C9 Fe1 C3 C4 -83.2(4)
C6 Fe1 C3 C2 44.7(9)
C5 Fe1 C3 C2 -82.7(4)
C7 Fe1 C3 C2 75.2(4)
C4 Fe1 C3 C2 -120.0(5)
C1 Fe1 C3 C2 -38.3(3)
C10 Fe1 C3 C2 -171.4(4)
C8 Fe1 C3 C2 115.4(4)
C9 Fe1 C3 C2 156.9(3)
C2 C3 C4 C5 -1.1(6)
Fe1 C3 C4 C5 -58.9(4)
C2 C3 C4 Fe1 57.8(4)
C6 Fe1 C4 C3 -169.1(5)
C5 Fe1 C4 C3 -120.0(5)
C7 Fe1 C4 C3 41.2(8)
C2 Fe1 C4 C3 -37.7(3)
C1 Fe1 C4 C3 -82.0(4)
C10 Fe1 C4 C3 156.2(3)
C8 Fe1 C4 C3 73.1(4)
C9 Fe1 C4 C3 114.1(4)
C6 Fe1 C4 C5 -49.1(7)
C7 Fe1 C4 C5 161.3(6)
C2 Fe1 C4 C5 82.3(4)
C1 Fe1 C4 C5 38.0(3)
C10 Fe1 C4 C5 -83.8(4)
C8 Fe1 C4 C5 -166.8(3)
C9 Fe1 C4 C5 -125.9(3)
C3 Fe1 C4 C5 120.0(5)
C3 C4 C5 C1 0.0(6)
Fe1 C4 C5 C1 -59.9(3)
C3 C4 C5 Fe1 59.9(4)
C2 C1 C5 C4 1.0(6)
P1 C1 C5 C4 179.4(4)
Fe1 C1 C5 C4 60.0(4)
C2 C1 C5 Fe1 -59.0(3)
P1 C1 C5 Fe1 119.4(5)
C6 Fe1 C5 C4 158.9(3)
C7 Fe1 C5 C4 -164.4(5)
C2 Fe1 C5 C4 -81.2(4)
C1 Fe1 C5 C4 -119.4(5)
C10 Fe1 C5 C4 115.1(4)
C8 Fe1 C5 C4 37.3(9)
C9 Fe1 C5 C4 73.5(4)
C3 Fe1 C5 C4 -36.8(4)
C6 Fe1 C5 C1 -81.7(4)
C7 Fe1 C5 C1 -44.9(7)
C2 Fe1 C5 C1 38.2(3)
C4 Fe1 C5 C1 119.4(5)
C10 Fe1 C5 C1 -125.5(3)
C8 Fe1 C5 C1 156.7(7)
C9 Fe1 C5 C1 -167.1(3)
C3 Fe1 C5 C1 82.6(4)
C16 P2 C6 C10 14.7(5)
C27 P2 C6 C10 -92.7(5)
Ni1 P2 C6 C10 138.8(4)
C16 P2 C6 C7 -169.7(4)
C27 P2 C6 C7 82.8(4)
Ni1 P2 C6 C7 -45.6(4)
C16 P2 C6 Fe1 -83.6(3)
C27 P2 C6 Fe1 168.9(3)
Ni1 P2 C6 Fe1 40.5(3)
C5 Fe1 C6 C10 -83.2(3)
C7 Fe1 C6 C10 117.5(4)
C2 Fe1 C6 C10 -168.7(3)
C4 Fe1 C6 C10 -48.1(6)
C1 Fe1 C6 C10 -126.5(3)
C8 Fe1 C6 C10 80.4(3)
C9 Fe1 C6 C10 37.2(3)
C3 Fe1 C6 C10 156.5(7)
C5 Fe1 C6 C7 159.4(3)
C2 Fe1 C6 C7 73.9(4)
C4 Fe1 C6 C7 -165.5(5)
C1 Fe1 C6 C7 116.1(3)
C10 Fe1 C6 C7 -117.5(4)
C8 Fe1 C6 C7 -37.1(3)
C9 Fe1 C6 C7 -80.2(3)
C3 Fe1 C6 C7 39.1(8)
C5 Fe1 C6 P2 46.8(4)
C7 Fe1 C6 P2 -112.6(4)
C2 Fe1 C6 P2 -38.7(4)
C4 Fe1 C6 P2 81.9(6)
C1 Fe1 C6 P2 3.5(4)
C10 Fe1 C6 P2 130.0(5)
C8 Fe1 C6 P2 -149.7(4)
C9 Fe1 C6 P2 167.2(4)
C3 Fe1 C6 P2 -73.5(8)
C10 C6 C7 C8 -0.8(5)
P2 C6 C7 C8 -177.4(4)
Fe1 C6 C7 C8 60.2(4)
C10 C6 C7 Fe1 -61.0(3)
P2 C6 C7 Fe1 122.4(3)
C6 Fe1 C7 C8 -119.6(4)
C5 Fe1 C7 C8 -169.8(5)
C2 Fe1 C7 C8 114.9(3)
C4 Fe1 C7 C8 42.4(8)
C1 Fe1 C7 C8 157.5(3)
C10 Fe1 C7 C8 -80.7(3)
C9 Fe1 C7 C8 -37.2(3)
C3 Fe1 C7 C8 73.3(4)
C5 Fe1 C7 C6 -50.2(7)
C2 Fe1 C7 C6 -125.5(3)
C4 Fe1 C7 C6 162.0(6)
C1 Fe1 C7 C6 -83.0(3)
C10 Fe1 C7 C6 38.8(3)
C8 Fe1 C7 C6 119.6(4)
C9 Fe1 C7 C6 82.3(3)
C3 Fe1 C7 C6 -167.1(3)
C6 C7 C8 C9 0.3(6)
Fe1 C7 C8 C9 59.3(4)
C6 C7 C8 Fe1 -59.0(3)
C6 Fe1 C8 C7 38.2(3)
C5 Fe1 C8 C7 167.1(7)
C2 Fe1 C8 C7 -82.0(4)
C4 Fe1 C8 C7 -164.5(3)
C1 Fe1 C8 C7 -50.2(6)
C10 Fe1 C8 C7 82.6(3)
C9 Fe1 C8 C7 119.6(5)
C3 Fe1 C8 C7 -124.7(3)
C6 Fe1 C8 C9 -81.4(3)
C5 Fe1 C8 C9 47.5(9)
C7 Fe1 C8 C9 -119.6(5)
C2 Fe1 C8 C9 158.4(3)
C4 Fe1 C8 C9 76.0(4)
C1 Fe1 C8 C9 -169.8(4)
C10 Fe1 C8 C9 -37.0(3)
C3 Fe1 C8 C9 115.7(3)
C7 C8 C9 C10 0.3(6)
Fe1 C8 C9 C10 58.7(3)
C7 C8 C9 Fe1 -58.4(4)
C6 Fe1 C9 C8 82.3(3)
C5 Fe1 C9 C8 -163.5(3)
C7 Fe1 C9 C8 37.4(3)
C2 Fe1 C9 C8 -45.8(6)
C4 Fe1 C9 C8 -122.8(3)
C1 Fe1 C9 C8 163.6(7)
C10 Fe1 C9 C8 120.4(4)
C3 Fe1 C9 C8 -80.8(4)
C6 Fe1 C9 C10 -38.1(3)
C5 Fe1 C9 C10 76.1(4)
C7 Fe1 C9 C10 -83.0(3)
C2 Fe1 C9 C10 -166.2(4)
C4 Fe1 C9 C10 116.8(3)
C1 Fe1 C9 C10 43.2(8)
C8 Fe1 C9 C10 -120.4(4)
C3 Fe1 C9 C10 158.8(3)
C8 C9 C10 C6 -0.8(5)
Fe1 C9 C10 C6 58.1(3)
C8 C9 C10 Fe1 -58.8(4)
C7 C6 C10 C9 1.0(5)
P2 C6 C10 C9 176.9(4)
Fe1 C6 C10 C9 -59.3(3)
C7 C6 C10 Fe1 60.2(3)
P2 C6 C10 Fe1 -123.8(4)
C6 Fe1 C10 C9 119.4(4)
C5 Fe1 C10 C9 -124.1(3)
C7 Fe1 C10 C9 80.3(3)
C2 Fe1 C10 C9 156.2(8)
C4 Fe1 C10 C9 -81.1(4)
C1 Fe1 C10 C9 -166.6(3)
C8 Fe1 C10 C9 36.8(3)
C3 Fe1 C10 C9 -45.5(6)
C5 Fe1 C10 C6 116.4(3)
C7 Fe1 C10 C6 -39.1(3)
C2 Fe1 C10 C6 36.8(9)
C4 Fe1 C10 C6 159.5(3)
C1 Fe1 C10 C6 74.0(3)
C8 Fe1 C10 C6 -82.6(3)
C9 Fe1 C10 C6 -119.4(4)
C3 Fe1 C10 C6 -164.9(5)
C1 P1 C11 C12 -174.4(4)
C21 P1 C11 C12 75.3(4)
Ni1 P1 C11 C12 -47.4(4)
C1 P1 C11 C15 5.4(5)
C21 P1 C11 C15 -104.9(5)
Ni1 P1 C11 C15 132.4(4)
C1 P1 C11 Fe2 -89.0(3)
C21 P1 C11 Fe2 160.7(3)
Ni1 P1 C11 Fe2 38.0(3)
C17 Fe2 C11 C12 74.1(3)
C16 Fe2 C11 C12 116.8(3)
C18 Fe2 C11 C12 39.1(7)
C20 Fe2 C11 C12 160.1(3)
C15 Fe2 C11 C12 -117.9(4)
C19 Fe2 C11 C12 -165.0(5)
C14 Fe2 C11 C12 -80.9(3)
C13 Fe2 C11 C12 -37.4(3)
C12 Fe2 C11 C15 117.9(4)
C17 Fe2 C11 C15 -168.0(3)
C16 Fe2 C11 C15 -125.2(3)
C18 Fe2 C11 C15 157.0(6)
C20 Fe2 C11 C15 -82.0(3)
C19 Fe2 C11 C15 -47.1(6)
C14 Fe2 C11 C15 37.1(3)
C13 Fe2 C11 C15 80.5(3)
C12 Fe2 C11 P1 -113.8(4)
C17 Fe2 C11 P1 -39.8(4)
C16 Fe2 C11 P1 3.0(4)
C18 Fe2 C11 P1 -74.8(7)
C20 Fe2 C11 P1 46.2(4)
C15 Fe2 C11 P1 128.2(5)
C19 Fe2 C11 P1 81.2(6)
C14 Fe2 C11 P1 165.3(4)
C13 Fe2 C11 P1 -151.3(4)
C15 C11 C12 C13 -0.8(5)
P1 C11 C12 C13 179.1(3)
Fe2 C11 C12 C13 59.9(3)
C15 C11 C12 Fe2 -60.6(3)
P1 C11 C12 Fe2 119.2(3)
C11 Fe2 C12 C13 -119.5(4)
C17 Fe2 C12 C13 116.4(3)
C16 Fe2 C12 C13 158.4(3)
C18 Fe2 C12 C13 75.0(4)
C20 Fe2 C12 C13 -169.7(5)
C15 Fe2 C12 C13 -80.8(3)
C19 Fe2 C12 C13 44.7(7)
C14 Fe2 C12 C13 -37.2(3)
C17 Fe2 C12 C11 -124.2(3)
C16 Fe2 C12 C11 -82.2(3)
C18 Fe2 C12 C11 -165.6(3)
C20 Fe2 C12 C11 -50.2(7)
C15 Fe2 C12 C11 38.7(3)
C19 Fe2 C12 C11 164.1(5)
C14 Fe2 C12 C11 82.2(3)
C13 Fe2 C12 C11 119.5(4)
C11 C12 C13 C14 0.0(5)
Fe2 C12 C13 C14 58.9(3)
C11 C12 C13 Fe2 -58.8(3)
C11 Fe2 C13 C14 -81.7(3)
C12 Fe2 C13 C14 -119.8(4)
C17 Fe2 C13 C14 160.0(3)
C16 Fe2 C13 C14 -169.5(4)
C18 Fe2 C13 C14 118.0(3)
C20 Fe2 C13 C14 48.7(8)
C15 Fe2 C13 C14 -37.3(3)
C19 Fe2 C13 C14 77.5(4)
C11 Fe2 C13 C12 38.0(3)
C17 Fe2 C13 C12 -80.3(4)
C16 Fe2 C13 C12 -49.8(6)
C18 Fe2 C13 C12 -122.3(3)
C20 Fe2 C13 C12 168.4(6)
C15 Fe2 C13 C12 82.5(3)
C19 Fe2 C13 C12 -162.7(3)
C14 Fe2 C13 C12 119.8(4)
C12 C13 C14 C15 0.7(6)
Fe2 C13 C14 C15 59.0(3)
C12 C13 C14 Fe2 -58.2(3)
C11 Fe2 C14 C15 -37.8(3)
C12 Fe2 C14 C15 -82.4(3)
C17 Fe2 C14 C15 -163.6(4)
C16 Fe2 C14 C15 45.2(8)
C18 Fe2 C14 C15 161.7(3)
C20 Fe2 C14 C15 77.9(4)
C19 Fe2 C14 C15 119.2(3)
C13 Fe2 C14 C15 -119.9(4)
C11 Fe2 C14 C13 82.1(3)
C12 Fe2 C14 C13 37.5(3)
C17 Fe2 C14 C13 -43.8(6)
C16 Fe2 C14 C13 165.0(6)
C18 Fe2 C14 C13 -78.5(4)
C20 Fe2 C14 C13 -162.2(3)
C15 Fe2 C14 C13 119.9(4)
C19 Fe2 C14 C13 -120.9(3)
C13 C14 C15 C11 -1.2(5)
Fe2 C14 C15 C11 58.0(3)
C13 C14 C15 Fe2 -59.2(3)
C12 C11 C15 C14 1.2(5)
P1 C11 C15 C14 -178.6(4)
Fe2 C11 C15 C14 -59.0(3)
C12 C11 C15 Fe2 60.2(3)
P1 C11 C15 Fe2 -119.6(4)
C11 Fe2 C15 C14 119.9(4)
C12 Fe2 C15 C14 81.1(3)
C17 Fe2 C15 C14 155.6(7)
C16 Fe2 C15 C14 -165.1(3)
C18 Fe2 C15 C14 -41.6(7)
C20 Fe2 C15 C14 -122.2(3)
C19 Fe2 C15 C14 -79.0(4)
C13 Fe2 C15 C14 37.2(3)
C12 Fe2 C15 C11 -38.7(3)
C17 Fe2 C15 C11 35.7(8)
C16 Fe2 C15 C11 75.0(3)
C18 Fe2 C15 C11 -161.5(5)
C20 Fe2 C15 C11 118.0(3)
C19 Fe2 C15 C11 161.1(3)
C14 Fe2 C15 C11 -119.9(4)
C13 Fe2 C15 C11 -82.6(3)
C6 P2 C16 C17 -178.9(4)
C27 P2 C16 C17 -69.9(4)
Ni1 P2 C16 C17 59.5(4)
C6 P2 C16 C20 -3.0(5)
C27 P2 C16 C20 105.9(5)
Ni1 P2 C16 C20 -124.6(4)
C6 P2 C16 Fe2 94.0(3)
C27 P2 C16 Fe2 -157.1(3)
Ni1 P2 C16 Fe2 -27.6(4)
C11 Fe2 C16 C17 -121.4(3)
C12 Fe2 C16 C17 -77.9(3)
C18 Fe2 C16 C17 38.1(3)
C20 Fe2 C16 C17 119.5(4)
C15 Fe2 C16 C17 -163.5(3)
C19 Fe2 C16 C17 81.7(3)
C14 Fe2 C16 C17 161.5(6)
C13 Fe2 C16 C17 -42.4(6)
C11 Fe2 C16 C20 119.1(3)
C12 Fe2 C16 C20 162.6(3)
C17 Fe2 C16 C20 -119.5(4)
C18 Fe2 C16 C20 -81.4(3)
C15 Fe2 C16 C20 77.0(3)
C19 Fe2 C16 C20 -37.8(3)
C14 Fe2 C16 C20 42.1(8)
C13 Fe2 C16 C20 -161.8(4)
C11 Fe2 C16 P2 -8.5(4)
C12 Fe2 C16 P2 35.1(4)
C17 Fe2 C16 P2 113.0(5)
C18 Fe2 C16 P2 151.0(4)
C20 Fe2 C16 P2 -127.6(5)
C15 Fe2 C16 P2 -50.6(4)
C19 Fe2 C16 P2 -165.3(4)
C14 Fe2 C16 P2 -85.5(7)
C13 Fe2 C16 P2 70.6(6)
C20 C16 C17 C18 -0.8(5)
P2 C16 C17 C18 176.0(3)
Fe2 C16 C17 C18 -59.7(3)
C20 C16 C17 Fe2 58.9(3)
P2 C16 C17 Fe2 -124.3(3)
C11 Fe2 C17 C18 -163.0(3)
C12 Fe2 C17 C18 -121.7(3)
C16 Fe2 C17 C18 118.7(4)
C20 Fe2 C17 C18 80.8(3)
C15 Fe2 C17 C18 169.3(6)
C19 Fe2 C17 C18 37.1(3)
C14 Fe2 C17 C18 -49.0(6)
C13 Fe2 C17 C18 -79.8(4)
C11 Fe2 C17 C16 78.3(3)
C12 Fe2 C17 C16 119.6(3)
C18 Fe2 C17 C16 -118.7(4)
C20 Fe2 C17 C16 -37.9(3)
C15 Fe2 C17 C16 50.6(8)
C19 Fe2 C17 C16 -81.6(3)
C14 Fe2 C17 C16 -167.7(4)
C13 Fe2 C17 C16 161.5(3)
C16 C17 C18 C19 0.5(6)
Fe2 C17 C18 C19 -59.1(4)
C16 C17 C18 Fe2 59.5(3)
C11 Fe2 C18 C19 166.4(5)
C12 Fe2 C18 C19 -164.0(3)
C17 Fe2 C18 C19 120.0(4)
C16 Fe2 C18 C19 81.7(3)
C20 Fe2 C18 C19 37.2(3)
C15 Fe2 C18 C19 -52.4(6)
C14 Fe2 C18 C19 -82.1(4)
C13 Fe2 C18 C19 -123.3(3)
C11 Fe2 C18 C17 46.4(7)
C12 Fe2 C18 C17 76.0(4)
C16 Fe2 C18 C17 -38.3(3)
C20 Fe2 C18 C17 -82.8(3)
C15 Fe2 C18 C17 -172.4(5)
C19 Fe2 C18 C17 -120.0(4)
C14 Fe2 C18 C17 157.9(3)
C13 Fe2 C18 C17 116.7(3)
C17 C18 C19 C20 0.0(6)
Fe2 C18 C19 C20 -58.6(3)
C17 C18 C19 Fe2 58.6(3)
C11 Fe2 C19 C18 -167.9(5)
C12 Fe2 C19 C18 40.9(7)
C17 Fe2 C19 C18 -37.5(3)
C16 Fe2 C19 C18 -81.9(3)
C20 Fe2 C19 C18 -120.2(4)
C15 Fe2 C19 C18 157.4(3)
C14 Fe2 C19 C18 115.6(3)
C13 Fe2 C19 C18 74.0(4)
C11 Fe2 C19 C20 -47.7(7)
C12 Fe2 C19 C20 161.1(5)
C17 Fe2 C19 C20 82.7(3)
C16 Fe2 C19 C20 38.3(3)
C18 Fe2 C19 C20 120.2(4)
C15 Fe2 C19 C20 -82.4(3)
C14 Fe2 C19 C20 -124.2(3)
C13 Fe2 C19 C20 -165.7(3)
C18 C19 C20 C16 -0.5(5)
Fe2 C19 C20 C16 -59.1(3)
C18 C19 C20 Fe2 58.6(3)
C17 C16 C20 C19 0.8(5)
P2 C16 C20 C19 -175.5(4)
Fe2 C16 C20 C19 59.5(3)
C17 C16 C20 Fe2 -58.8(3)
P2 C16 C20 Fe2 125.0(4)
C11 Fe2 C20 C19 160.8(3)
C12 Fe2 C20 C19 -162.1(5)
C17 Fe2 C20 C19 -81.1(3)
C16 Fe2 C20 C19 -118.9(4)
C18 Fe2 C20 C19 -37.1(3)
C15 Fe2 C20 C19 117.1(3)
C14 Fe2 C20 C19 74.9(4)
C13 Fe2 C20 C19 38.4(8)
C11 Fe2 C20 C16 -80.3(3)
C12 Fe2 C20 C16 -43.2(7)
C17 Fe2 C20 C16 37.8(3)
C18 Fe2 C20 C16 81.8(3)
C15 Fe2 C20 C16 -124.0(3)
C19 Fe2 C20 C16 118.9(4)
C14 Fe2 C20 C16 -166.2(3)
C13 Fe2 C20 C16 157.2(6)
C11 P1 C21 C22 -108.8(5)
C1 P1 C21 C22 137.3(5)
Ni1 P1 C21 C22 15.0(5)
C11 P1 C21 C26 67.7(5)
C1 P1 C21 C26 -46.3(5)
Ni1 P1 C21 C26 -168.6(4)
C26 C21 C22 C23 2.7(9)
P1 C21 C22 C23 179.2(5)
C21 C22 C23 C24 -1.0(11)
C22 C23 C24 C25 -0.8(11)
C23 C24 C25 C26 0.8(9)
C24 C25 C26 C21 0.9(8)
C22 C21 C26 C25 -2.6(8)
P1 C21 C26 C25 -179.1(4)
C6 P2 C27 C28 -175.4(4)
C16 P2 C27 C28 69.3(4)
Ni1 P2 C27 C28 -54.9(4)
C6 P2 C27 C32 8.2(4)
C16 P2 C27 C32 -107.1(4)
Ni1 P2 C27 C32 128.7(3)
C32 C27 C28 C29 2.1(7)
P2 C27 C28 C29 -174.3(4)
C27 C28 C29 C30 -0.6(8)
C28 C29 C30 C31 -1.1(8)
C29 C30 C31 C32 1.3(8)
C30 C31 C32 C27 0.2(8)
C28 C27 C32 C31 -1.9(7)
P2 C27 C32 C31 174.5(4)
Cl3 Ni2 P3 C43 174.17(17)
Cl4 Ni2 P3 C43 42.40(18)
P4 Ni2 P3 C43 -66.96(17)
Cl3 Ni2 P3 C33 -61.28(19)
Cl4 Ni2 P3 C33 166.94(18)
P4 Ni2 P3 C33 57.58(18)
Cl3 Ni2 P3 C53 57.11(18)
Cl4 Ni2 P3 C53 -74.66(19)
P4 Ni2 P3 C53 175.98(18)
Cl3 Ni2 P4 C38 37.24(18)
Cl4 Ni2 P4 C38 173.79(17)
P3 Ni2 P4 C38 -72.74(17)
Cl3 Ni2 P4 C48 161.01(18)
Cl4 Ni2 P4 C48 -62.45(19)
P3 Ni2 P4 C48 51.02(18)
Cl3 Ni2 P4 C59 -83.13(18)
Cl4 Ni2 P4 C59 53.42(18)
P3 Ni2 P4 C59 166.89(17)
C43 P3 C33 C37 9.6(5)
C53 P3 C33 C37 119.9(5)
Ni2 P3 C33 C37 -117.1(4)
C43 P3 C33 C34 -170.7(4)
C53 P3 C33 C34 -60.3(4)
Ni2 P3 C33 C34 62.7(4)
C43 P3 C33 Fe3 104.5(3)
C53 P3 C33 Fe3 -145.2(3)
Ni2 P3 C33 Fe3 -22.2(4)
C38 Fe3 C33 C37 115.3(3)
C34 Fe3 C33 C37 -119.5(4)
C39 Fe3 C33 C37 159.4(3)
C36 Fe3 C33 C37 -38.0(3)
C40 Fe3 C33 C37 -162.6(4)
C35 Fe3 C33 C37 -81.5(4)
C41 Fe3 C33 C37 33.4(10)
C42 Fe3 C33 C37 73.2(4)
C38 Fe3 C33 C34 -125.2(3)
C39 Fe3 C33 C34 -81.1(3)
C37 Fe3 C33 C34 119.5(4)
C36 Fe3 C33 C34 81.5(3)
C40 Fe3 C33 C34 -43.1(6)
C35 Fe3 C33 C34 38.0(3)
C41 Fe3 C33 C34 152.9(9)
C42 Fe3 C33 C34 -167.3(3)
C38 Fe3 C33 P3 -13.0(4)
C34 Fe3 C33 P3 112.2(4)
C39 Fe3 C33 P3 31.1(4)
C37 Fe3 C33 P3 -128.3(5)
C36 Fe3 C33 P3 -166.3(4)
C40 Fe3 C33 P3 69.1(6)
C35 Fe3 C33 P3 150.3(4)
C41 Fe3 C33 P3 -94.9(9)
C42 Fe3 C33 P3 -55.1(4)
C37 C33 C34 C35 -2.4(5)
P3 C33 C34 C35 177.8(4)
Fe3 C33 C34 C35 -60.6(4)
C37 C33 C34 Fe3 58.2(3)
P3 C33 C34 Fe3 -121.6(3)
C38 Fe3 C34 C35 -164.8(3)
C39 Fe3 C34 C35 -124.7(3)
C37 Fe3 C34 C35 80.7(4)
C36 Fe3 C34 C35 37.0(4)
C40 Fe3 C34 C35 -82.1(4)
C41 Fe3 C34 C35 -49.1(6)
C33 Fe3 C34 C35 118.4(4)
C42 Fe3 C34 C35 168.4(9)
C38 Fe3 C34 C33 76.8(3)
C39 Fe3 C34 C33 116.9(3)
C37 Fe3 C34 C33 -37.7(3)
C36 Fe3 C34 C33 -81.4(3)
C40 Fe3 C34 C33 159.5(3)
C35 Fe3 C34 C33 -118.4(4)
C41 Fe3 C34 C33 -167.5(4)
C42 Fe3 C34 C33 50.0(10)
C33 C34 C35 C36 2.0(6)
Fe3 C34 C35 C36 -58.6(4)
C33 C34 C35 Fe3 60.6(3)
C38 Fe3 C35 C36 169.8(7)
C34 Fe3 C35 C36 120.1(5)
C39 Fe3 C35 C36 -165.6(3)
C37 Fe3 C35 C36 37.4(3)
C40 Fe3 C35 C36 -126.2(3)
C41 Fe3 C35 C36 -84.6(4)
C33 Fe3 C35 C36 81.7(4)
C42 Fe3 C35 C36 -54.5(6)
C38 Fe3 C35 C34 49.7(9)
C39 Fe3 C35 C34 74.2(4)
C37 Fe3 C35 C34 -82.7(3)
C36 Fe3 C35 C34 -120.1(5)
C40 Fe3 C35 C34 113.7(3)
C41 Fe3 C35 C34 155.3(3)
C33 Fe3 C35 C34 -38.4(3)
C42 Fe3 C35 C34 -174.6(4)
C34 C35 C36 C37 -0.8(7)
Fe3 C35 C36 C37 -59.1(4)
C34 C35 C36 Fe3 58.3(4)
C38 Fe3 C36 C35 -173.5(4)
C34 Fe3 C36 C35 -37.3(3)
C39 Fe3 C36 C35 41.2(9)
C37 Fe3 C36 C35 -119.9(5)
C40 Fe3 C36 C35 71.3(4)
C41 Fe3 C36 C35 111.8(4)
C33 Fe3 C36 C35 -81.6(3)
C42 Fe3 C36 C35 153.6(3)
C38 Fe3 C36 C37 -53.6(6)
C34 Fe3 C36 C37 82.6(4)
C39 Fe3 C36 C37 161.1(6)
C40 Fe3 C36 C37 -168.9(3)
C35 Fe3 C36 C37 119.9(5)
C41 Fe3 C36 C37 -128.3(4)
C33 Fe3 C36 C37 38.3(3)
C42 Fe3 C36 C37 -86.5(4)
C35 C36 C37 C33 -0.7(6)
Fe3 C36 C37 C33 -60.2(3)
C35 C36 C37 Fe3 59.5(4)
C34 C33 C37 C36 1.9(6)
P3 C33 C37 C36 -178.3(4)
Fe3 C33 C37 C36 60.0(4)
C34 C33 C37 Fe3 -58.1(3)
P3 C33 C37 Fe3 121.7(4)
C38 Fe3 C37 C36 156.5(3)
C34 Fe3 C37 C36 -80.8(4)
C39 Fe3 C37 C36 -166.0(5)
C40 Fe3 C37 C36 33.3(10)
C35 Fe3 C37 C36 -37.1(4)
C41 Fe3 C37 C36 70.8(4)
C33 Fe3 C37 C36 -118.5(5)
C42 Fe3 C37 C36 112.7(4)
C38 Fe3 C37 C33 -85.0(3)
C34 Fe3 C37 C33 37.7(3)
C39 Fe3 C37 C33 -47.5(7)
C36 Fe3 C37 C33 118.5(5)
C40 Fe3 C37 C33 151.9(7)
C35 Fe3 C37 C33 81.5(3)
C41 Fe3 C37 C33 -170.7(3)
C42 Fe3 C37 C33 -128.8(3)
C48 P4 C38 C39 -163.6(4)
C59 P4 C38 C39 87.2(4)
Ni2 P4 C38 C39 -35.2(4)
C48 P4 C38 C42 9.3(5)
C59 P4 C38 C42 -99.9(5)
Ni2 P4 C38 C42 137.7(4)
C48 P4 C38 Fe3 -80.6(3)
C59 P4 C38 Fe3 170.2(3)
Ni2 P4 C38 Fe3 47.8(3)
C34 Fe3 C38 C39 70.4(4)
C37 Fe3 C38 C39 157.5(3)
C36 Fe3 C38 C39 -164.5(5)
C40 Fe3 C38 C39 -37.6(3)
C35 Fe3 C38 C39 31.3(9)
C41 Fe3 C38 C39 -81.1(3)
C33 Fe3 C38 C39 113.3(3)
C42 Fe3 C38 C39 -118.3(4)
C34 Fe3 C38 C42 -171.3(3)
C39 Fe3 C38 C42 118.3(4)
C37 Fe3 C38 C42 -84.2(3)
C36 Fe3 C38 C42 -46.2(6)
C40 Fe3 C38 C42 80.7(3)
C35 Fe3 C38 C42 149.6(7)
C41 Fe3 C38 C42 37.2(3)
C33 Fe3 C38 C42 -128.3(3)
C34 Fe3 C38 P4 -44.2(4)
C39 Fe3 C38 P4 -114.6(4)
C37 Fe3 C38 P4 42.9(4)
C36 Fe3 C38 P4 80.9(6)
C40 Fe3 C38 P4 -152.2(4)
C35 Fe3 C38 P4 -83.3(8)
C41 Fe3 C38 P4 164.3(4)
C33 Fe3 C38 P4 -1.3(4)
C42 Fe3 C38 P4 127.1(4)
C42 C38 C39 C40 -0.9(5)
P4 C38 C39 C40 173.5(3)
Fe3 C38 C39 C40 59.9(3)
C42 C38 C39 Fe3 -60.8(3)
P4 C38 C39 Fe3 113.5(3)
C38 Fe3 C39 C40 -119.1(4)
C34 Fe3 C39 C40 111.7(3)
C37 Fe3 C39 C40 -171.5(5)
C36 Fe3 C39 C40 39.3(9)
C35 Fe3 C39 C40 70.7(4)
C41 Fe3 C39 C40 -37.4(3)
C33 Fe3 C39 C40 154.4(3)
C42 Fe3 C39 C40 -80.9(3)
C34 Fe3 C39 C38 -129.2(3)
C37 Fe3 C39 C38 -52.4(6)
C36 Fe3 C39 C38 158.5(7)
C40 Fe3 C39 C38 119.1(4)
C35 Fe3 C39 C38 -170.1(3)
C41 Fe3 C39 C38 81.8(3)
C33 Fe3 C39 C38 -86.4(3)
C42 Fe3 C39 C38 38.3(3)
C38 C39 C40 C41 0.1(6)
Fe3 C39 C40 C41 59.4(4)
C38 C39 C40 Fe3 -59.3(3)
C38 Fe3 C40 C41 -81.5(4)
C34 Fe3 C40 C41 155.5(3)
C39 Fe3 C40 C41 -119.5(5)
C37 Fe3 C40 C41 48.4(9)
C36 Fe3 C40 C41 74.2(4)
C35 Fe3 C40 C41 113.6(4)
C33 Fe3 C40 C41 -174.3(4)
C42 Fe3 C40 C41 -37.4(3)
C38 Fe3 C40 C39 37.9(3)
C34 Fe3 C40 C39 -85.0(4)
C37 Fe3 C40 C39 167.9(7)
C36 Fe3 C40 C39 -166.3(3)
C35 Fe3 C40 C39 -127.0(3)
C41 Fe3 C40 C39 119.5(5)
C33 Fe3 C40 C39 -54.8(6)
C42 Fe3 C40 C39 82.1(3)
C39 C40 C41 C42 0.7(6)
Fe3 C40 C41 C42 59.6(4)
C39 C40 C41 Fe3 -58.8(4)
C38 Fe3 C41 C40 81.7(3)
C34 Fe3 C41 C40 -48.6(6)
C39 Fe3 C41 C40 37.6(3)
C37 Fe3 C41 C40 -164.2(3)
C36 Fe3 C41 C40 -124.2(4)
C35 Fe3 C41 C40 -82.0(4)
C33 Fe3 C41 C40 168.8(8)
C42 Fe3 C41 C40 119.5(5)
C38 Fe3 C41 C42 -37.8(3)
C34 Fe3 C41 C42 -168.1(4)
C39 Fe3 C41 C42 -81.9(3)
C37 Fe3 C41 C42 76.2(4)
C36 Fe3 C41 C42 116.2(3)
C40 Fe3 C41 C42 -119.5(5)
C35 Fe3 C41 C42 158.5(3)
C33 Fe3 C41 C42 49.3(10)
C40 C41 C42 C38 -1.3(6)
Fe3 C41 C42 C38 58.1(3)
C40 C41 C42 Fe3 -59.4(4)
C39 C38 C42 C41 1.3(6)
P4 C38 C42 C41 -172.2(4)
Fe3 C38 C42 C41 -58.9(4)
C39 C38 C42 Fe3 60.2(3)
P4 C38 C42 Fe3 -113.3(4)
C38 Fe3 C42 C41 119.5(4)
C34 Fe3 C42 C41 152.3(9)
C39 Fe3 C42 C41 81.2(3)
C37 Fe3 C42 C41 -124.8(3)
C36 Fe3 C42 C41 -81.0(4)
C40 Fe3 C42 C41 37.4(3)
C35 Fe3 C42 C41 -43.8(6)
C33 Fe3 C42 C41 -166.6(3)
C34 Fe3 C42 C38 32.8(11)
C39 Fe3 C42 C38 -38.3(3)
C37 Fe3 C42 C38 115.7(3)
C36 Fe3 C42 C38 159.5(3)
C40 Fe3 C42 C38 -82.1(3)
C35 Fe3 C42 C38 -163.3(4)
C41 Fe3 C42 C38 -119.5(4)
C33 Fe3 C42 C38 73.9(3)
C33 P3 C43 C44 -162.3(4)
C53 P3 C43 C44 86.4(4)
Ni2 P3 C43 C44 -36.1(4)
C33 P3 C43 C47 15.7(5)
C53 P3 C43 C47 -95.6(4)
Ni2 P3 C43 C47 141.9(4)
C33 P3 C43 Fe4 -77.5(3)
C53 P3 C43 Fe4 171.2(3)
Ni2 P3 C43 Fe4 48.7(3)
C52 Fe4 C43 C44 155.4(3)
C48 Fe4 C43 C44 111.7(3)
C51 Fe4 C43 C44 -168.9(4)
C45 Fe4 C43 C44 -37.8(3)
C49 Fe4 C43 C44 70.6(3)
C50 Fe4 C43 C44 36.8(9)
C46 Fe4 C43 C44 -81.1(3)
C47 Fe4 C43 C44 -118.1(4)
C52 Fe4 C43 C47 -86.5(3)
C44 Fe4 C43 C47 118.1(4)
C48 Fe4 C43 C47 -130.2(3)
C51 Fe4 C43 C47 -50.9(5)
C45 Fe4 C43 C47 80.3(3)
C49 Fe4 C43 C47 -171.3(3)
C50 Fe4 C43 C47 154.9(7)
C46 Fe4 C43 C47 36.9(3)
C52 Fe4 C43 P3 40.5(4)
C44 Fe4 C43 P3 -114.9(4)
C48 Fe4 C43 P3 -3.2(4)
C51 Fe4 C43 P3 76.2(5)
C45 Fe4 C43 P3 -152.7(4)
C49 Fe4 C43 P3 -44.3(4)
C50 Fe4 C43 P3 -78.1(8)
C46 Fe4 C43 P3 164.0(4)
C47 Fe4 C43 P3 127.0(4)
C47 C43 C44 C45 -1.0(5)
P3 C43 C44 C45 177.4(3)
Fe4 C43 C44 C45 60.0(3)
C47 C43 C44 Fe4 -61.1(3)
P3 C43 C44 Fe4 117.3(3)
C43 Fe4 C44 C45 -118.9(4)
C52 Fe4 C44 C45 -172.5(4)
C48 Fe4 C44 C45 154.7(3)
C51 Fe4 C44 C45 43.7(8)
C49 Fe4 C44 C45 112.1(3)
C50 Fe4 C44 C45 72.2(4)
C46 Fe4 C44 C45 -37.2(3)
C47 Fe4 C44 C45 -80.3(3)
C52 Fe4 C44 C43 -53.6(5)
C48 Fe4 C44 C43 -86.4(3)
C51 Fe4 C44 C43 162.5(7)
C45 Fe4 C44 C43 118.9(4)
C49 Fe4 C44 C43 -129.0(3)
C50 Fe4 C44 C43 -169.0(3)
C46 Fe4 C44 C43 81.7(3)
C47 Fe4 C44 C43 38.5(3)
C43 C44 C45 C46 0.5(5)
Fe4 C44 C45 C46 59.6(3)
C43 C44 C45 Fe4 -59.2(3)
C43 Fe4 C45 C46 -81.1(3)
C52 Fe4 C45 C46 47.0(9)
C44 Fe4 C45 C46 -119.6(4)
C48 Fe4 C45 C46 -171.3(4)
C51 Fe4 C45 C46 74.4(4)
C49 Fe4 C45 C46 156.0(3)
C50 Fe4 C45 C46 114.0(3)
C47 Fe4 C45 C46 -36.6(3)
C43 Fe4 C45 C44 38.5(3)
C52 Fe4 C45 C44 166.6(7)
C48 Fe4 C45 C44 -51.7(5)
C51 Fe4 C45 C44 -166.0(3)
C49 Fe4 C45 C44 -84.4(3)
C50 Fe4 C45 C44 -126.4(3)
C46 Fe4 C45 C44 119.6(4)
C47 Fe4 C45 C44 83.0(3)
C44 C45 C46 C47 0.3(6)
Fe4 C45 C46 C47 58.8(3)
C44 C45 C46 Fe4 -58.5(3)
C43 Fe4 C46 C47 -38.0(3)
C52 Fe4 C46 C47 73.1(4)
C44 Fe4 C46 C47 -82.9(3)
C48 Fe4 C46 C47 39.6(11)
C51 Fe4 C46 C47 114.2(3)
C45 Fe4 C46 C47 -120.7(5)
C49 Fe4 C46 C47 -168.4(4)
C50 Fe4 C46 C47 157.0(3)
C43 Fe4 C46 C45 82.6(3)
C52 Fe4 C46 C45 -166.2(3)
C44 Fe4 C46 C45 37.7(3)
C48 Fe4 C46 C45 160.3(9)
C51 Fe4 C46 C45 -125.2(3)
C49 Fe4 C46 C45 -47.8(6)
C50 Fe4 C46 C45 -82.4(4)
C47 Fe4 C46 C45 120.7(5)
C45 C46 C47 C43 -0.9(5)
Fe4 C46 C47 C43 57.4(3)
C45 C46 C47 Fe4 -58.3(3)
C44 C43 C47 C46 1.2(5)
P3 C43 C47 C46 -177.0(4)
Fe4 C43 C47 C46 -58.8(3)
C44 C43 C47 Fe4 60.0(3)
P3 C43 C47 Fe4 -118.2(4)
C43 Fe4 C47 C46 119.6(4)
C52 Fe4 C47 C46 -127.7(3)
C44 Fe4 C47 C46 80.8(3)
C48 Fe4 C47 C46 -169.7(3)
C51 Fe4 C47 C46 -83.6(4)
C45 Fe4 C47 C46 36.8(3)
C49 Fe4 C47 C46 152.9(8)
C50 Fe4 C47 C46 -46.9(6)
C52 Fe4 C47 C43 112.7(3)
C44 Fe4 C47 C43 -38.8(3)
C48 Fe4 C47 C43 70.7(3)
C51 Fe4 C47 C43 156.8(3)
C45 Fe4 C47 C43 -82.8(3)
C49 Fe4 C47 C43 33.3(10)
C50 Fe4 C47 C43 -166.6(4)
C46 Fe4 C47 C43 -119.6(4)
C38 P4 C48 C49 -164.3(4)
C59 P4 C48 C49 -51.0(4)
Ni2 P4 C48 C49 70.1(4)
C38 P4 C48 C52 14.3(5)
C59 P4 C48 C52 127.6(5)
Ni2 P4 C48 C52 -111.4(4)
C38 P4 C48 Fe4 108.7(3)
C59 P4 C48 Fe4 -138.1(3)
Ni2 P4 C48 Fe4 -17.0(4)
C43 Fe4 C48 C49 -127.4(3)
C52 Fe4 C48 C49 118.6(4)
C44 Fe4 C48 C49 -83.1(3)
C51 Fe4 C48 C49 80.5(3)
C45 Fe4 C48 C49 -47.6(5)
C50 Fe4 C48 C49 37.0(3)
C46 Fe4 C48 C49 159.3(9)
C47 Fe4 C48 C49 -168.4(3)
C43 Fe4 C48 C52 114.0(3)
C44 Fe4 C48 C52 158.3(3)
C51 Fe4 C48 C52 -38.1(3)
C45 Fe4 C48 C52 -166.2(4)
C49 Fe4 C48 C52 -118.6(4)
C50 Fe4 C48 C52 -81.6(3)
C46 Fe4 C48 C52 40.7(11)
C47 Fe4 C48 C52 73.0(4)
C43 Fe4 C48 P4 -13.7(4)
C52 Fe4 C48 P4 -127.7(5)
C44 Fe4 C48 P4 30.6(4)
C51 Fe4 C48 P4 -165.8(4)
C45 Fe4 C48 P4 66.1(6)
C49 Fe4 C48 P4 113.7(5)
C50 Fe4 C48 P4 150.7(4)
C46 Fe4 C48 P4 -87.0(10)
C47 Fe4 C48 P4 -54.6(4)
C52 C48 C49 C50 -0.4(5)
P4 C48 C49 C50 178.5(3)
Fe4 C48 C49 C50 -59.1(3)
C52 C48 C49 Fe4 58.7(3)
P4 C48 C49 Fe4 -122.4(3)
C43 Fe4 C49 C50 -167.1(3)
C52 Fe4 C49 C50 81.6(3)
C44 Fe4 C49 C50 -126.3(3)
C48 Fe4 C49 C50 120.0(4)
C51 Fe4 C49 C50 37.2(3)
C45 Fe4 C49 C50 -83.5(4)
C46 Fe4 C49 C50 -51.1(6)
C47 Fe4 C49 C50 165.6(8)
C43 Fe4 C49 C48 72.9(4)
C52 Fe4 C49 C48 -38.4(3)
C44 Fe4 C49 C48 113.7(3)
C51 Fe4 C49 C48 -82.8(3)
C45 Fe4 C49 C48 156.5(3)
C50 Fe4 C49 C48 -120.0(4)
C46 Fe4 C49 C48 -171.0(4)
C47 Fe4 C49 C48 45.6(10)
C48 C49 C50 C51 -0.2(5)
Fe4 C49 C50 C51 -58.9(3)
C48 C49 C50 Fe4 58.7(3)
C43 Fe4 C50 C49 42.8(9)
C52 Fe4 C50 C49 -82.0(3)
C44 Fe4 C50 C49 72.1(4)
C48 Fe4 C50 C49 -37.5(3)
C51 Fe4 C50 C49 -119.9(4)
C45 Fe4 C50 C49 112.6(3)
C46 Fe4 C50 C49 154.4(3)
C47 Fe4 C50 C49 -173.5(4)
C43 Fe4 C50 C51 162.7(7)
C52 Fe4 C50 C51 38.0(3)
C44 Fe4 C50 C51 -167.9(3)
C48 Fe4 C50 C51 82.5(3)
C45 Fe4 C50 C51 -127.5(3)
C49 Fe4 C50 C51 119.9(4)
C46 Fe4 C50 C51 -85.6(3)
C47 Fe4 C50 C51 -53.5(5)
C49 C50 C51 C52 0.7(5)
Fe4 C50 C51 C52 -58.4(3)
C49 C50 C51 Fe4 59.1(3)
C43 Fe4 C51 C50 -170.0(4)
C52 Fe4 C51 C50 -119.4(4)
C44 Fe4 C51 C50 36.8(8)
C48 Fe4 C51 C50 -81.1(3)
C45 Fe4 C51 C50 70.8(4)
C49 Fe4 C51 C50 -37.1(3)
C46 Fe4 C51 C50 111.8(3)
C47 Fe4 C51 C50 154.1(3)
C43 Fe4 C51 C52 -50.6(6)
C44 Fe4 C51 C52 156.2(7)
C48 Fe4 C51 C52 38.3(3)
C45 Fe4 C51 C52 -169.8(3)
C49 Fe4 C51 C52 82.3(3)
C50 Fe4 C51 C52 119.4(4)
C46 Fe4 C51 C52 -128.8(3)
C47 Fe4 C51 C52 -86.5(3)
C50 C51 C52 C48 -0.9(5)
Fe4 C51 C52 C48 -60.3(3)
C50 C51 C52 Fe4 59.3(3)
C49 C48 C52 C51 0.8(5)
P4 C48 C52 C51 -177.9(4)
Fe4 C48 C52 C51 60.3(3)
C49 C48 C52 Fe4 -59.5(3)
P4 C48 C52 Fe4 121.8(4)
C43 Fe4 C52 C51 156.8(3)
C44 Fe4 C52 C51 -165.3(4)
C48 Fe4 C52 C51 -118.7(4)
C45 Fe4 C52 C51 34.4(9)
C49 Fe4 C52 C51 -80.7(3)
C50 Fe4 C52 C51 -37.3(3)
C46 Fe4 C52 C51 71.7(4)
C47 Fe4 C52 C51 112.5(3)
C43 Fe4 C52 C48 -84.5(3)
C44 Fe4 C52 C48 -46.6(6)
C51 Fe4 C52 C48 118.7(4)
C45 Fe4 C52 C48 153.1(8)
C49 Fe4 C52 C48 38.0(3)
C50 Fe4 C52 C48 81.4(3)
C46 Fe4 C52 C48 -169.6(3)
C47 Fe4 C52 C48 -128.8(3)
C43 P3 C53 C54 90.9(5)
C33 P3 C53 C54 -23.7(5)
Ni2 P3 C53 C54 -146.4(4)
C43 P3 C53 C58 -86.4(4)
C33 P3 C53 C58 159.0(4)
Ni2 P3 C53 C58 36.3(5)
C58 C53 C54 C55 1.1(9)
P3 C53 C54 C55 -176.2(5)
C53 C54 C55 C56 0.7(10)
C54 C55 C56 C57 -1.6(10)
C55 C56 C57 C58 0.7(9)
C56 C57 C58 C53 1.1(9)
C54 C53 C58 C57 -1.9(8)
P3 C53 C58 C57 175.5(5)
C38 P4 C59 C60 -116.4(4)
C48 P4 C59 C60 130.5(4)
Ni2 P4 C59 C60 6.1(5)
C38 P4 C59 C64 68.6(5)
C48 P4 C59 C64 -44.6(5)
Ni2 P4 C59 C64 -168.9(4)
C64 C59 C60 C61 0.0(8)
P4 C59 C60 C61 -175.2(4)
C59 C60 C61 C62 0.8(8)
C60 C61 C62 C63 -1.3(9)
C61 C62 C63 C64 1.1(10)
C60 C59 C64 C63 -0.2(9)
P4 C59 C64 C63 174.9(5)
C62 C63 C64 C59 -0.4(10)
